data_7234567
loop_
_publ_author_name
'Yu, Wei-Dong'
'Yan, Qian-Wen'
'Nie, Yan-Mei'
'Liang, Shuang'
'Li, Sang-Hao'
'Zhang, Yin'
'Lin, Ming-Yuan'
'Yan, Jun'

_publ_section_title
;
 Discovery of two types of new porphyrin-C70 co-crystals: influence of
 intermolecular contact on the inherent resistance
;
_journal_name_full CrystEngComm
_journal_paper_doi 10.1039/C9CE01001G
_journal_year 2019
_chemical_formula_sum 'C230 H56 N8 S4 Zn2'
_chemical_formula_weight 3189.80
_space_group_crystal_system triclinic
_space_group_IT_number 2
_space_group_name_Hall '-P 1'
_space_group_name_H-M_alt 'P -1'
_symmetry_space_group_name_Hall '-P 1'
_symmetry_space_group_name_H-M 'P -1'
_atom_sites_solution_hydrogens geom
_audit_creation_method SHELXL-2014/7
_audit_update_record
;
2018-10-09 deposited with the CCDC.    2019-10-10 downloaded from the CCDC.
;
_cell_angle_alpha 85.483(2)
_cell_angle_beta 68.312(2)
_cell_angle_gamma 89.088(2)
_cell_formula_units_Z 2
_cell_length_a 17.4662(4)
_cell_length_b 19.7085(4)
_cell_length_c 20.6330(5)
_cell_measurement_reflns_used 26241
_cell_measurement_temperature 150(2)
_cell_measurement_theta_max 70.7150
_cell_measurement_theta_min 4.4020
_cell_volume 6578.6(3)
_computing_cell_refinement 'CrysAlisPro 1.171.39.28e (Rigaku OD, 2015)'
_computing_data_collection 'CrysAlisPro 1.171.39.28e (Rigaku OD, 2015)'
_computing_data_reduction 'CrysAlisPro 1.171.39.28e (Rigaku OD, 2015)'
_computing_molecular_graphics 'SHELXL-2014/7 (Sheldrick, 2014)'
_computing_publication_material 'SHELXL-2014/7 (Sheldrick, 2014)'
_computing_structure_refinement 'SHELXL-2014/7 (Sheldrick, 2014)'
_computing_structure_solution 'SHELXL-2014/7 (Sheldrick, 2014)'
_diffrn_ambient_temperature 150(2)
_diffrn_detector_area_resol_mean 16.0450
_diffrn_measured_fraction_theta_full 0.998
_diffrn_measured_fraction_theta_max 0.978
_diffrn_measurement_device_type 'SuperNova (Cu) X-ray Source'
_diffrn_measurement_method '\w scans'
_diffrn_radiation_type CuK\a
_diffrn_radiation_wavelength 1.54184
_diffrn_reflns_av_R_equivalents 0.0225
_diffrn_reflns_av_unetI/netI 0.0302
_diffrn_reflns_Laue_measured_fraction_full 0.998
_diffrn_reflns_Laue_measured_fraction_max 0.978
_diffrn_reflns_limit_h_max 14
_diffrn_reflns_limit_h_min -21
_diffrn_reflns_limit_k_max 24
_diffrn_reflns_limit_k_min -22
_diffrn_reflns_limit_l_max 23
_diffrn_reflns_limit_l_min -25
_diffrn_reflns_number 48149
_diffrn_reflns_point_group_measured_fraction_full 0.998
_diffrn_reflns_point_group_measured_fraction_max 0.978
_diffrn_reflns_theta_full 67.684
_diffrn_reflns_theta_max 70.674
_diffrn_reflns_theta_min 3.508
_diffrn_source 'micro-focus sealed X-ray tube'
_exptl_absorpt_coefficient_mu 1.659
_exptl_absorpt_correction_T_max 1.0
_exptl_absorpt_correction_T_min 0.80
_exptl_absorpt_correction_type multi-scan
_exptl_absorpt_process_details
;
CrysAlisPro 1.171.39.28e (Rigaku Oxford Diffraction, 2015)
Empirical absorption correction using spherical harmonics,
 implemented in SCALE3 ABSPACK scaling algorithm.
;
_exptl_crystal_colour Black
_exptl_crystal_density_diffrn 1.610
_exptl_crystal_density_meas ?
_exptl_crystal_density_method none
_exptl_crystal_description Block
_exptl_crystal_F_000 3232
_exptl_crystal_preparation Luminescent
_exptl_crystal_size_max 0.2
_exptl_crystal_size_mid 0.2
_exptl_crystal_size_min 0.2
_refine_diff_density_max 1.314
_refine_diff_density_min -0.829
_refine_diff_density_rms 0.114
_refine_ls_extinction_method none
_refine_ls_goodness_of_fit_ref 1.037
_refine_ls_hydrogen_treatment constr
_refine_ls_matrix_type full
_refine_ls_number_parameters 2115
_refine_ls_number_reflns 24725
_refine_ls_number_restraints 200
_refine_ls_restrained_S_all 1.059
_refine_ls_R_factor_all 0.1081
_refine_ls_R_factor_gt 0.0980
_refine_ls_shift/su_max 0.035
_refine_ls_shift/su_mean 0.000
_refine_ls_structure_factor_coef Fsqd
_refine_ls_weighting_details 'w=1/[\s^2^(Fo^2^)+(0.1258P)^2^+30.4539P] where P=(Fo^2^+2Fc^2^)/3'
_refine_ls_weighting_scheme calc
_refine_ls_wR_factor_gt 0.2475
_refine_ls_wR_factor_ref 0.2578
_reflns_Friedel_coverage 0.000
_reflns_number_gt 21492
_reflns_number_total 24725
_reflns_threshold_expression 'I > 2\s(I)'
_cod_data_source_file c9ce01001g2.cif
_cod_data_source_block shelx
_cod_depositor_comments
;
The following automatic conversions were performed:

'_exptl_crystal_density_meas' value 'none' was changed to '?' - the
value is perceived as not measured.

Automatic conversion script
Id: cif_fix_values 4973 2017-02-22 13:04:09Z antanas 
;
_cod_database_code 7234567
_shelx_shelxl_version_number 2014/7
_shelx_space_group_comment
;
The symmetry employed for this shelxl refinement is uniquely defined
by the following loop, which should always be used as a source of
symmetry information in preference to the above space-group names.
They are only intended as comments.
;
_shelx_estimated_absorpt_t_min 0.80
_shelx_estimated_absorpt_t_max 1.00
_exptl_absorpt_special_details
;
Empirical correction (ABSPACK) includes:
- Absorption correction using spherical harmonics
- Frame scaling
;

loop_
_space_group_symop_operation_xyz
'x, y, z'
'-x, -y, -z'

loop_
_atom_site_label
_atom_site_type_symbol
_atom_site_fract_x
_atom_site_fract_y
_atom_site_fract_z
_atom_site_U_iso_or_equiv
_atom_site_adp_type
_atom_site_occupancy
_atom_site_site_symmetry_order
_atom_site_calc_flag
_atom_site_refinement_flags_posn
_atom_site_refinement_flags_adp
_atom_site_refinement_flags_occupancy
_atom_site_disorder_assembly
_atom_site_disorder_group
Zn1 Zn 0.17952(3) 0.45051(2) 0.21345(2) 0.01810(14) Uani 1 1 d . . . . .
Zn2 Zn 0.52430(3) 0.95570(3) 0.39231(3) 0.02203(15) Uani 1 1 d . . . . .
S1 S 0.88155(12) 0.18424(9) 0.91571(9) 0.0656(5) Uani 1 1 d . . . . .
S2 S 0.92548(11) 0.33688(8) 0.87774(9) 0.0616(4) Uani 1 1 d . . . . .
S3 S 0.5727(2) 0.5711(2) 0.50121(14) 0.1574(18) Uani 1 1 d . . . . .
S4 S 0.47375(19) 0.61668(14) 0.64438(17) 0.1101(9) Uani 1 1 d . . . . .
N1 N 0.27297(19) 0.45042(16) 0.11882(16) 0.0187(6) Uani 1 1 d . . . . .
N2 N 0.25462(19) 0.40531(16) 0.25997(16) 0.0188(6) Uani 1 1 d . . . . .
N3 N 0.10235(19) 0.49102(16) 0.16656(17) 0.0189(6) Uani 1 1 d . . . . .
N4 N 0.08637(19) 0.45059(16) 0.30848(16) 0.0188(6) Uani 1 1 d . . . . .
N5 N 0.6228(2) 0.95521(17) 0.30123(17) 0.0227(7) Uani 1 1 d . . . . .
N6 N 0.5758(2) 0.88139(18) 0.43735(17) 0.0231(7) Uani 1 1 d . . . . .
N7 N 0.4223(2) 0.95258(17) 0.48167(18) 0.0232(7) Uani 1 1 d . . . . .
N8 N 0.4657(2) 1.02086(17) 0.34393(18) 0.0234(7) Uani 1 1 d . . . . .
C1 C 0.4177(6) 0.6385(4) 0.1183(3) 0.080(3) Uani 1 1 d . . . . .
C2 C 0.4064(8) 0.7601(4) 0.1077(4) 0.083(3) Uani 1 1 d . . . . .
C3 C 0.1401(4) 0.6267(4) 0.4008(4) 0.0593(17) Uani 1 1 d . . . . .
C4 C 0.2082(2) 0.5150(2) -0.0302(2) 0.0233(8) Uani 1 1 d . . . . .
C5 C 0.1065(4) 0.7614(5) 0.3704(8) 0.101(4) Uani 1 1 d . . . . .
C6 C 0.2897(6) 0.9026(3) 0.3014(5) 0.075(2) Uani 1 1 d . U . . .
C7 C 0.5668(4) 0.2898(4) 0.0632(4) 0.075(3) Uani 1 1 d . . . . .
H7 H 0.5800 0.2528 0.0360 0.090 Uiso 1 1 calc R U . . .
C8 C 0.3181(5) 0.5723(3) 0.2091(3) 0.0573(16) Uani 1 1 d . U . . .
C9 C 0.7065(3) 0.8692(2) 0.3374(2) 0.0238(8) Uani 1 1 d . . . . .
C10 C 0.4038(6) 0.5296(3) 0.2668(4) 0.074(2) Uani 1 1 d . . . . .
C11 C 0.6441(6) 1.1112(4) 0.0122(3) 0.085(3) Uani 1 1 d . . . . .
H11 H 0.6613 1.1272 -0.0347 0.102 Uiso 1 1 calc R U . . .
C12 C 0.4831(4) 0.5479(3) 0.2759(4) 0.070(2) Uani 1 1 d . . . . .
C13 C 0.3625(5) 0.6453(4) 0.4583(3) 0.0639(19) Uani 1 1 d . . . . .
C14 C 0.4589(6) 0.6996(4) 0.0961(3) 0.074(2) Uani 1 1 d . U . . .
C15 C 0.4480(5) 0.6580(4) 0.4196(4) 0.071(2) Uani 1 1 d . . . . .
C16 C 0.5431(6) 0.5833(5) 0.2274(7) 0.112(4) Uani 1 1 d . . . . .
C17 C 0.4512(5) 0.8409(4) 0.3526(5) 0.0713(19) Uani 1 1 d D U . . .
C18 C 0.3212(4) 0.5901(3) 0.4394(3) 0.0521(15) Uani 1 1 d . . . . .
C19 C 0.5614(4) 0.6500(5) 0.3113(5) 0.080(2) Uani 1 1 d . U . . .
C20 C 0.5824(6) 1.0634(4) 0.0390(3) 0.077(2) Uani 1 1 d . . . . .
H20 H 0.5568 1.0477 0.0106 0.092 Uiso 1 1 calc R U . . .
C21 C 0.2369(4) 0.5991(3) 0.4517(3) 0.0509(14) Uani 1 1 d . . . . .
C22 C 0.4945(5) 0.6132(4) 0.3676(5) 0.071(2) Uani 1 1 d . . . . .
C23 C 0.5701(5) 0.7763(6) 0.2734(6) 0.094(3) Uani 1 1 d . U . . .
C24 C 0.1159(5) 0.7131(5) 0.3196(6) 0.094(3) Uani 1 1 d . . . . .
C25 C 0.4830(6) 0.7258(4) 0.3973(5) 0.084(2) Uani 1 1 d . U . . .
C26 C 0.5941(4) 0.7556(5) 0.2070(7) 0.112(4) Uani 1 1 d . . . . .
C27 C 0.3155(5) 0.8588(3) 0.1909(4) 0.0671(19) Uani 1 1 d . . . . .
C28 C 0.2440(5) 0.5737(3) 0.2740(4) 0.0661(18) Uani 1 1 d . U . . .
C29 C 0.4011(5) 0.8609(3) 0.1723(3) 0.0605(17) Uani 1 1 d . . . . .
C30 C 0.3152(7) 0.7035(5) 0.4853(4) 0.087(2) Uani 1 1 d . U . . .
C31 C 0.1290(5) 0.6775(5) 0.4488(5) 0.090(3) Uani 1 1 d . . . . .
C32 C 0.4575(7) 0.5851(3) 0.1534(4) 0.081(3) Uani 1 1 d . . . . .
C33 C 0.1342(4) 0.6438(4) 0.3367(4) 0.0644(18) Uani 1 1 d . . . . .
C34 C 0.3753(6) 0.8993(3) 0.2895(4) 0.074(2) Uani 1 1 d . U . . .
C35 C 0.2046(6) 0.6768(5) 0.2173(5) 0.080(2) Uani 1 1 d . U . . .
C36 C 0.4340(5) 0.8812(3) 0.2231(4) 0.072(2) Uani 1 1 d . . . . .
C37 C 0.1808(5) 0.8427(5) 0.2801(5) 0.084(2) Uani 1 1 d . U . . .
C38 C 0.5313(7) 0.6052(5) 0.1580(5) 0.092(3) Uani 1 1 d . . . . .
C39 C 0.2119(9) 0.7825(4) 0.4822(4) 0.102(4) Uani 1 1 d . . . . .
C40 C 0.3570(8) 0.7733(4) 0.4594(4) 0.088(3) Uani 1 1 d . . . . .
C41 C 0.1961(5) 0.6582(4) 0.4836(4) 0.080(3) Uani 1 1 d . . . . .
C42 C 0.2044(4) 0.5802(3) 0.4023(4) 0.0566(16) Uani 1 1 d . . . . .
C43 C 0.1147(5) 0.7430(6) 0.4342(7) 0.103(4) Uani 1 1 d . . . . .
C44 C 0.1609(7) 0.7325(5) 0.2487(6) 0.095(3) Uani 1 1 d . . . . .
C45 C 0.6011(4) 0.6949(6) 0.1859(6) 0.098(3) Uani 1 1 d . . . . .
C46 C 0.2604(6) 0.8831(3) 0.2552(5) 0.077(2) Uani 1 1 d . . . . .
C47 C 0.2757(6) 0.8054(4) 0.1736(4) 0.071(2) Uani 1 1 d . . . . .
C48 C 0.1751(6) 0.8520(4) 0.3962(5) 0.082(3) Uani 1 1 d . . . . .
C49 C 0.9026(3) 0.2608(3) 0.8981(3) 0.0457(13) Uani 1 1 d . . . . .
C50 C 0.5560(5) 0.7215(5) 0.3269(6) 0.095(2) Uani 1 1 d . U . . .
C51 C 0.5836(5) 0.6346(5) 0.2401(6) 0.094(3) Uani 1 1 d . U . . .
C52 C 0.3928(6) 0.5487(4) 0.2079(4) 0.079(2) Uani 1 1 d . . . . .
C53 C 0.1557(6) 0.7972(5) 0.4508(7) 0.103(4) Uani 1 1 d . . . . .
C54 C 0.5509(5) 0.8102(5) 0.1713(7) 0.100(4) Uani 1 1 d . . . . .
C55 C 0.3205(7) 0.7520(4) 0.1367(4) 0.082(3) Uani 1 1 d . . . . .
C56 C 0.3043(6) 0.8690(4) 0.4097(5) 0.077(2) Uani 1 1 d . . . . .
C57 C 0.1860(6) 0.6195(5) 0.2763(6) 0.088(3) Uani 1 1 d . . . . .
C58 C 0.4343(7) 0.7836(5) 0.4103(5) 0.089(2) Uani 1 1 d D U . . .
C59 C 0.2478(7) 0.8864(4) 0.3758(5) 0.086(3) Uani 1 1 d . . . . .
C60 C 0.3876(6) 0.8790(4) 0.3521(5) 0.081(2) Uani 1 1 d . . . . .
C61 C 0.1940(6) 0.7940(4) 0.2272(5) 0.083(3) Uani 1 1 d . . . . .
C62 C 0.2334(7) 0.7099(5) 0.4973(4) 0.090(2) Uani 1 1 d . U . . .
C63 C 0.4470(6) 0.8139(4) 0.1253(4) 0.077(2) Uani 1 1 d . . . . .
C64 C 0.5079(5) 0.8528(4) 0.2225(5) 0.079(2) Uani 1 1 d . U . . .
C65 C 0.5170(5) 0.8295(4) 0.2911(6) 0.084(2) Uani 1 1 d . U . . .
C66 C 0.3336(7) 0.6272(4) 0.1542(4) 0.086(3) Uani 1 1 d . . . . .
C67 C 0.5662(5) 0.6691(6) 0.1360(6) 0.100(3) Uani 1 1 d . U . . .
C68 C 0.5305(6) 0.7145(5) 0.1053(4) 0.090(2) Uani 1 1 d . U . . .
C69 C 0.2882(8) 0.8194(5) 0.4599(5) 0.092(3) Uani 1 1 d . . . . .
C70 C 0.1396(5) 0.8304(5) 0.3486(6) 0.089(3) Uani 1 1 d . U . . .
C71 C 0.5223(7) 0.7897(5) 0.1259(5) 0.096(3) Uani 1 1 d . . . . .
C72 C 0.8467(3) 0.8503(2) 0.3407(2) 0.0284(9) Uani 1 1 d . . . . .
H72 H 0.8334 0.8787 0.3772 0.034 Uiso 1 1 calc R U . . .
C73 C 0.8869(3) 0.7635(3) 0.2339(2) 0.0396(11) Uani 1 1 d . . . . .
H73 H 0.9001 0.7341 0.1984 0.048 Uiso 1 1 calc R U . . .
C74 C 0.6064(3) 0.3744(3) 0.1206(3) 0.0466(13) Uani 1 1 d . . . . .
H74 H 0.6468 0.3953 0.1319 0.056 Uiso 1 1 calc R U . . .
C75 C 0.2987(3) 0.3465(2) 0.3398(2) 0.0259(8) Uani 1 1 d . . . . .
H75 H 0.2990 0.3266 0.3821 0.031 Uiso 1 1 calc R U . . .
C76 C 0.3592(3) 0.3437(2) 0.2763(2) 0.0258(8) Uani 1 1 d . . . . .
H76 H 0.4091 0.3213 0.2667 0.031 Uiso 1 1 calc R U . . .
C77 C 0.2334(2) 0.38613(19) 0.3295(2) 0.0195(7) Uani 1 1 d . . . . .
C78 C 0.0919(2) 0.43353(19) 0.3722(2) 0.0191(7) Uani 1 1 d . . . . .
C79 C 0.0077(2) 0.4737(2) 0.3216(2) 0.0206(8) Uani 1 1 d . . . . .
C80 C -0.0360(3) 0.4741(2) 0.3962(2) 0.0251(8) Uani 1 1 d . . . . .
H80 H -0.0897 0.4883 0.4187 0.030 Uiso 1 1 calc R U . . .
C81 C 0.0159(3) 0.4497(2) 0.4272(2) 0.0242(8) Uani 1 1 d . . . . .
H81 H 0.0047 0.4444 0.4750 0.029 Uiso 1 1 calc R U . . .
C82 C 0.1594(2) 0.40190(19) 0.3829(2) 0.0201(8) Uani 1 1 d . . . . .
C83 C 0.1526(2) 0.3824(2) 0.4560(2) 0.0211(8) Uani 1 1 d . . . . .
C84 C 0.0931(3) 0.3364(2) 0.4994(2) 0.0261(9) Uani 1 1 d . . . . .
H84 H 0.0542 0.3191 0.4839 0.031 Uiso 1 1 calc R U . . .
C85 C 0.0911(3) 0.3160(2) 0.5660(2) 0.0324(10) Uani 1 1 d . . . . .
H85 H 0.0515 0.2845 0.5945 0.039 Uiso 1 1 calc R U . . .
C86 C 0.1470(3) 0.3418(2) 0.5902(2) 0.0352(10) Uani 1 1 d . . . . .
H86 H 0.1456 0.3277 0.6348 0.042 Uiso 1 1 calc R U . . .
C87 C 0.2052(3) 0.3887(3) 0.5484(3) 0.0397(11) Uani 1 1 d . . . . .
H87 H 0.2425 0.4070 0.5651 0.048 Uiso 1 1 calc R U . . .
C88 C 0.2089(3) 0.4091(2) 0.4815(2) 0.0307(9) Uani 1 1 d . . . . .
H88 H 0.2489 0.4405 0.4535 0.037 Uiso 1 1 calc R U . . .
C89 C -0.0264(2) 0.4910(2) 0.2708(2) 0.0216(8) Uani 1 1 d . . . . .
C90 C 0.0180(2) 0.4962(2) 0.1980(2) 0.0215(8) Uani 1 1 d . . . . .
C91 C -0.0171(3) 0.5061(2) 0.1453(2) 0.0244(8) Uani 1 1 d . . . . .
H91 H -0.0727 0.5104 0.1529 0.029 Uiso 1 1 calc R U . . .
C92 C 0.0458(2) 0.5081(2) 0.0825(2) 0.0233(8) Uani 1 1 d . . . . .
H92 H 0.0415 0.5142 0.0389 0.028 Uiso 1 1 calc R U . . .
C93 C 0.1206(2) 0.49905(19) 0.0958(2) 0.0199(7) Uani 1 1 d . . . . .
C94 C -0.1173(3) 0.5018(2) 0.2954(2) 0.0262(9) Uani 1 1 d . . . . .
C95 C -0.1720(3) 0.4504(3) 0.3362(2) 0.0323(10) Uani 1 1 d . . . . .
H95 H -0.1518 0.4098 0.3492 0.039 Uiso 1 1 calc R U . . .
C96 C -0.2877(3) 0.5200(3) 0.3392(3) 0.0430(13) Uani 1 1 d . . . . .
H96 H -0.3443 0.5257 0.3532 0.052 Uiso 1 1 calc R U . . .
C97 C -0.2569(3) 0.4597(3) 0.3576(2) 0.0399(12) Uani 1 1 d . . . . .
H97 H -0.2929 0.4251 0.3845 0.048 Uiso 1 1 calc R U . . .
C98 C -0.2341(3) 0.5720(3) 0.2995(2) 0.0388(12) Uani 1 1 d . . . . .
H98 H -0.2547 0.6130 0.2878 0.047 Uiso 1 1 calc R U . . .
C99 C -0.1491(3) 0.5625(2) 0.2774(2) 0.0293(9) Uani 1 1 d . . . . .
H99 H -0.1133 0.5972 0.2504 0.035 Uiso 1 1 calc R U . . .
C100 C 0.4020(2) 0.4438(2) 0.0333(2) 0.0261(9) Uani 1 1 d . . . . .
H100 H 0.4578 0.4349 0.0117 0.031 Uiso 1 1 calc R U . . .
C101 C 0.2710(2) 0.4765(2) 0.0557(2) 0.0204(8) Uani 1 1 d . . . . .
C102 C 0.3530(3) 0.4739(2) 0.0022(2) 0.0269(9) Uani 1 1 d . . . . .
H102 H 0.3688 0.4900 -0.0446 0.032 Uiso 1 1 calc R U . . .
C103 C 0.2000(2) 0.4971(2) 0.0434(2) 0.0206(8) Uani 1 1 d . . . . .
C104 C 0.2402(3) 0.4682(2) -0.0810(2) 0.0309(9) Uani 1 1 d . . . . .
H104 H 0.2550 0.4251 -0.0682 0.037 Uiso 1 1 calc R U . . .
C105 C 0.1846(3) 0.5779(2) -0.0507(2) 0.0287(9) Uani 1 1 d . . . . .
H105 H 0.1623 0.6094 -0.0177 0.034 Uiso 1 1 calc R U . . .
C106 C 0.2498(3) 0.4853(3) -0.1500(2) 0.0381(11) Uani 1 1 d . . . . .
H106 H 0.2718 0.4540 -0.1833 0.046 Uiso 1 1 calc R U . . .
C107 C 0.1940(3) 0.5945(3) -0.1197(3) 0.0380(11) Uani 1 1 d . . . . .
H107 H 0.1778 0.6370 -0.1326 0.046 Uiso 1 1 calc R U . . .
C108 C 0.2271(3) 0.5485(3) -0.1694(2) 0.0392(12) Uani 1 1 d . . . . .
H108 H 0.2341 0.5601 -0.2159 0.047 Uiso 1 1 calc R U . . .
C109 C 0.3346(3) 1.0329(2) 0.4437(2) 0.0250(8) Uani 1 1 d . . . . .
C110 C 0.3867(3) 1.0438(2) 0.3728(2) 0.0249(8) Uani 1 1 d . . . . .
C111 C 0.4310(3) 1.0803(2) 0.2588(2) 0.0306(9) Uani 1 1 d . . . . .
H111 H 0.4348 1.1007 0.2155 0.037 Uiso 1 1 calc R U . . .
C112 C 0.4943(3) 1.0429(2) 0.2739(2) 0.0254(8) Uani 1 1 d . . . . .
C113 C 0.3647(3) 1.0805(2) 0.3192(2) 0.0306(9) Uani 1 1 d . . . . .
H113 H 0.3143 1.1006 0.3251 0.037 Uiso 1 1 calc R U . . .
C114 C 0.2518(3) 1.0655(2) 0.4651(2) 0.0288(9) Uani 1 1 d . . . . .
C115 C 0.1794(3) 1.0263(3) 0.4926(2) 0.0340(10) Uani 1 1 d . . . . .
H115 H 0.1822 0.9792 0.4986 0.041 Uiso 1 1 calc R U . . .
C116 C 0.1031(3) 1.0574(3) 0.5113(3) 0.0449(13) Uani 1 1 d . . . . .
H116 H 0.0551 1.0310 0.5293 0.054 Uiso 1 1 calc R U . . .
C117 C 0.0984(4) 1.1273(3) 0.5030(3) 0.0514(16) Uani 1 1 d . . . . .
H117 H 0.0472 1.1479 0.5163 0.062 Uiso 1 1 calc R U . . .
C118 C 0.1693(4) 1.1668(3) 0.4749(3) 0.0478(14) Uani 1 1 d . . . . .
H118 H 0.1660 1.2138 0.4687 0.057 Uiso 1 1 calc R U . . .
C119 C 0.2458(3) 1.1358(3) 0.4561(3) 0.0376(11) Uani 1 1 d . . . . .
H119 H 0.2935 1.1625 0.4372 0.045 Uiso 1 1 calc R U . . .
C120 C 0.3533(2) 0.9921(2) 0.4943(2) 0.0238(8) Uani 1 1 d . . . . .
C121 C 0.4560(4) 0.5622(3) 0.3503(4) 0.0604(17) Uani 1 1 d . . . . .
C122 C 0.3678(4) 0.5523(3) 0.3834(3) 0.0487(14) Uani 1 1 d . . . . .
C123 C 0.3347(4) 0.5335(2) 0.3339(3) 0.0499(14) Uani 1 1 d . . . . .
C124 C 0.2544(4) 0.5518(3) 0.3400(3) 0.0525(15) Uani 1 1 d . . . . .
C125 C 0.2793(6) 0.6805(4) 0.1639(5) 0.081(2) Uani 1 1 d . U . . .
C126 C 0.5232(4) 0.5944(3) 0.5728(4) 0.0667(19) Uani 1 1 d . . . . .
C127 C 0.4863(4) 0.3132(4) 0.0877(4) 0.0608(19) Uani 1 1 d . . . . .
H127 H 0.4465 0.2921 0.0758 0.073 Uiso 1 1 calc R U . . .
C128 C 0.4648(2) 0.3665(2) 0.1287(2) 0.0253(9) Uani 1 1 d . . . . .
C129 C 0.3789(2) 0.3933(2) 0.1550(2) 0.0211(8) Uani 1 1 d . . . . .
C130 C 0.3519(2) 0.42795(19) 0.1059(2) 0.0192(7) Uani 1 1 d . . . . .
C131 C 0.3324(2) 0.38152(19) 0.2264(2) 0.0205(8) Uani 1 1 d . . . . .
C132 C 0.5259(3) 0.3972(2) 0.1458(3) 0.0384(11) Uani 1 1 d . . . . .
H132 H 0.5124 0.4332 0.1744 0.046 Uiso 1 1 calc R U . . .
C133 C 0.6262(3) 0.3204(4) 0.0786(3) 0.0534(16) Uani 1 1 d . . . . .
H133 H 0.6802 0.3051 0.0610 0.064 Uiso 1 1 calc R U . . .
C134 C 0.5573(4) 1.0380(3) 0.1093(3) 0.0503(14) Uani 1 1 d . . . . .
H134 H 0.5153 1.0054 0.1274 0.060 Uiso 1 1 calc R U . . .
C135 C 0.6810(5) 1.1357(3) 0.0545(4) 0.077(3) Uani 1 1 d . . . . .
H135 H 0.7226 1.1687 0.0362 0.093 Uiso 1 1 calc R U . . .
C136 C 0.6564(4) 1.1115(3) 0.1246(3) 0.0488(14) Uani 1 1 d . . . . .
H136 H 0.6809 1.1286 0.1531 0.059 Uiso 1 1 calc R U . . .
C137 C 0.4115(2) 0.9148(2) 0.5432(2) 0.0230(8) Uani 1 1 d . . . . .
C138 C 0.4627(2) 0.8614(2) 0.5519(2) 0.0242(8) Uani 1 1 d . . . . .
C139 C 0.4310(3) 0.8178(2) 0.6191(2) 0.0250(8) Uani 1 1 d . . . . .
C140 C 0.3576(3) 0.7808(2) 0.6373(2) 0.0312(9) Uani 1 1 d . . . . .
H140 H 0.3293 0.7828 0.6068 0.037 Uiso 1 1 calc R U . . .
C141 C 0.3265(3) 0.7412(3) 0.7002(3) 0.0388(11) Uani 1 1 d . . . . .
H141 H 0.2780 0.7161 0.7113 0.047 Uiso 1 1 calc R U . . .
C142 C 0.4402(3) 0.7746(2) 0.7290(2) 0.0371(11) Uani 1 1 d . . . . .
H142 H 0.4677 0.7728 0.7600 0.044 Uiso 1 1 calc R U . . .
C143 C 0.4728(3) 0.8134(2) 0.6652(2) 0.0291(9) Uani 1 1 d . . . . .
H143 H 0.5228 0.8365 0.6532 0.035 Uiso 1 1 calc R U . . .
C144 C 0.3669(3) 0.7388(3) 0.7463(3) 0.0417(12) Uani 1 1 d . . . . .
H144 H 0.3450 0.7131 0.7890 0.050 Uiso 1 1 calc R U . . .
C145 C 0.3364(3) 0.9342(2) 0.5969(2) 0.0262(8) Uani 1 1 d . . . . .
H145 H 0.3160 0.9171 0.6435 0.031 Uiso 1 1 calc R U . . .
C146 C 0.9449(3) 0.7800(3) 0.2604(2) 0.0383(11) Uani 1 1 d . . . . .
H146 H 0.9975 0.7620 0.2426 0.046 Uiso 1 1 calc R U . . .
C147 C 0.9252(3) 0.8235(2) 0.3140(3) 0.0337(10) Uani 1 1 d . . . . .
H147 H 0.9647 0.8347 0.3318 0.040 Uiso 1 1 calc R U . . .
C148 C 0.8086(3) 0.7906(2) 0.2599(2) 0.0332(10) Uani 1 1 d . . . . .
H148 H 0.7695 0.7790 0.2417 0.040 Uiso 1 1 calc R U . . .
C149 C 0.7877(3) 0.8349(2) 0.3132(2) 0.0252(8) Uani 1 1 d . . . . .
C150 C 0.6936(2) 0.9185(2) 0.2899(2) 0.0232(8) Uani 1 1 d . . . . .
C151 C 0.7508(3) 0.9342(2) 0.2194(2) 0.0280(9) Uani 1 1 d . . . . .
H151 H 0.8034 0.9169 0.1993 0.034 Uiso 1 1 calc R U . . .
C152 C 0.7136(3) 0.9787(2) 0.1880(2) 0.0283(9) Uani 1 1 d . . . . .
H152 H 0.7356 0.9975 0.1421 0.034 Uiso 1 1 calc R U . . .
C153 C 0.6332(3) 0.9919(2) 0.2390(2) 0.0239(8) Uani 1 1 d . . . . .
C154 C 0.3010(3) 0.9818(2) 0.5669(2) 0.0268(9) Uani 1 1 d . . . . .
H154 H 0.2519 1.0039 0.5891 0.032 Uiso 1 1 calc R U . . .
C155 C 0.6496(2) 0.8497(2) 0.4047(2) 0.0244(8) Uani 1 1 d . . . . .
C156 C 0.6579(3) 0.7920(2) 0.4485(2) 0.0291(9) Uani 1 1 d . . . . .
H156 H 0.7022 0.7625 0.4384 0.035 Uiso 1 1 calc R U . . .
C157 C 0.5889(3) 0.7887(2) 0.5076(2) 0.0281(9) Uani 1 1 d . . . . .
H157 H 0.5766 0.7560 0.5451 0.034 Uiso 1 1 calc R U . . .
C158 C 0.5384(2) 0.8452(2) 0.5013(2) 0.0239(8) Uani 1 1 d . . . . .
C159 C 0.5731(3) 1.0316(2) 0.2254(2) 0.0257(8) Uani 1 1 d . . . . .
C160 C 0.5950(3) 1.0615(2) 0.1517(2) 0.0346(10) Uani 1 1 d . . . . .
C161 C 0.2542(9) 0.0989(8) -0.0249(9) 0.070(4) Uiso 0.5 1 d D . P A 1
C162 C 0.2552(9) 0.0438(8) 0.0241(8) 0.066(4) Uiso 0.5 1 d D . P A 1
C163 C 0.1967(7) -0.0023(6) 0.0648(6) 0.049(3) Uiso 0.5 1 d D . P A 1
C164 C 0.1825(11) 0.0892(10) -0.0381(10) 0.087(5) Uiso 0.5 1 d D . P A 1
C165 C 0.1221(7) 0.0530(8) -0.0100(7) 0.041(3) Uiso 0.5 1 d D . P A 1
C166 C 0.1218(9) 0.0018(9) 0.0476(8) 0.084(5) Uiso 0.5 1 d D . P A 1
C167 C 0.2573(7) 0.0395(6) 0.1366(6) 0.048(3) Uiso 0.5 1 d . . P A 1
C168 C 0.2287(16) 0.0086(15) 0.1183(11) 0.119(9) Uiso 0.5 1 d D . P A 1
C169 C 0.1397(14) 0.1684(11) -0.0487(11) 0.090(5) Uiso 0.5 1 d D . P A 1
C170 C 0.2829(9) 0.1641(7) -0.0245(8) 0.062(3) Uiso 0.5 1 d D . P A 1
C171 C 0.2176(12) 0.2019(10) -0.0453(10) 0.084(5) Uiso 0.5 1 d . . P A 1
C172 C 0.0644(13) 0.2082(14) -0.0249(13) 0.102(8) Uiso 0.5 1 d D . P A 1
C173 C 0.0058(9) 0.1377(7) 0.0118(7) 0.058(3) Uiso 0.5 1 d D . P A 1
C174 C 0.0334(8) 0.0706(6) 0.0212(7) 0.061(3) Uiso 0.5 1 d D . P A 1
C175 C 0.0564(7) -0.0134(6) 0.1065(6) 0.051(3) Uiso 0.5 1 d D . P A 1
C176 C -0.0026(8) 0.0295(6) 0.0844(6) 0.046(3) Uiso 0.5 1 d D . P A 1
C177 C 0.2879(10) 0.0691(7) 0.0719(8) 0.063(4) Uiso 0.5 1 d D . P A 1
C178 C 0.2576(8) 0.0826(7) 0.1898(7) 0.051(3) Uiso 0.5 1 d D . P A 1
C179 C 0.1973(11) 0.0688(10) 0.2586(9) 0.083(5) Uiso 0.5 1 d D . P A 1
C180 C 0.1374(14) 0.0180(10) 0.2697(10) 0.084(5) Uiso 0.5 1 d D . P A 1
C181 C 0.1535(13) -0.0174(11) 0.1691(14) 0.090(6) Uiso 0.5 1 d D . P A 1
C182 C 0.0714(10) -0.0299(8) 0.1657(8) 0.071(4) Uiso 0.5 1 d D . P A 1
C183 C -0.0275(10) -0.0106(8) 0.2207(9) 0.067(4) Uiso 0.5 1 d . . P A 1
C184 C -0.0274(11) 0.0071(9) 0.3016(10) 0.066(4) Uiso 0.5 1 d . . P A 1
C185 C -0.0738(10) 0.0192(9) 0.1994(8) 0.066(4) Uiso 0.5 1 d . . P A 1
C186 C -0.0844(7) 0.0628(6) 0.1403(5) 0.039(2) Uiso 0.5 1 d . . P A 1
C187 C -0.1056(7) 0.1360(7) 0.1297(6) 0.038(3) Uiso 0.5 1 d D . P A 1
C188 C -0.0550(10) 0.1722(9) 0.0647(8) 0.069(5) Uiso 0.5 1 d D . P A 1
C189 C -0.0221(11) 0.2413(8) 0.0591(8) 0.062(4) Uiso 0.5 1 d D . P A 1
C190 C 0.0411(6) 0.2456(6) 0.0053(6) 0.041(2) Uiso 0.5 1 d D . P A 1
C191 C 0.1099(10) 0.2825(9) 0.0062(9) 0.068(4) Uiso 0.5 1 d D . P A 1
C192 C 0.2090(13) 0.2671(10) -0.0118(9) 0.079(5) Uiso 0.5 1 d D . P A 1
C193 C 0.2390(10) 0.2858(9) 0.0428(9) 0.074(5) Uiso 0.5 1 d D . P A 1
C194 C 0.2580(9) 0.2678(7) 0.1094(7) 0.057(3) Uiso 0.5 1 d D . P A 1
C195 C 0.2971(11) 0.1996(8) 0.1142(9) 0.080(5) Uiso 0.5 1 d D . P A 1
C196 C 0.3127(10) 0.1402(8) 0.0695(9) 0.071(4) Uiso 0.5 1 d D . P A 1
C197 C 0.3110(11) 0.1778(10) 0.0188(10) 0.075(4) Uiso 0.5 1 d . . P A 1
C198 C 0.2137(8) 0.2793(6) 0.1832(7) 0.039(3) Uiso 0.5 1 d D . P A 1
C199 C 0.1698(10) 0.3217(7) 0.0784(8) 0.055(4) Uiso 0.5 1 d D . P A 1
C200 C 0.1630(10) 0.3175(8) 0.1635(9) 0.065(4) Uiso 0.5 1 d D . P A 1
C201 C 0.2805(10) 0.1537(7) 0.1745(9) 0.064(4) Uiso 0.5 1 d D . P A 1
C202 C 0.2243(6) 0.1725(5) 0.2542(5) 0.0290(19) Uiso 0.5 1 d . . P A 1
C203 C 0.2015(6) 0.2415(5) 0.2454(5) 0.0294(18) Uiso 0.5 1 d . . P A 1
C204 C 0.1853(14) 0.1317(9) 0.2902(12) 0.100(7) Uiso 0.5 1 d D . P A 1
C205 C 0.1329(8) 0.0779(6) 0.3173(7) 0.054(3) Uiso 0.5 1 d D . P A 1
C206 C 0.0484(9) 0.0557(9) 0.3488(8) 0.059(3) Uiso 0.5 1 d . . P A 1
C208 C 0.0138(8) 0.1765(6) 0.3707(6) 0.045(2) Uiso 0.5 1 d D . P A 1
C207 C -0.0171(8) 0.1139(7) 0.3765(7) 0.056(3) Uiso 0.5 1 d . . P A 1
C209 C 0.0969(8) 0.2000(6) 0.3408(6) 0.039(2) Uiso 0.5 1 d . . P A 1
C210 C 0.1259(7) 0.2508(6) 0.3001(6) 0.038(2) Uiso 0.5 1 d D . P A 1
C211 C -0.0408(8) 0.2236(8) 0.3533(8) 0.062(4) Uiso 0.5 1 d D . P A 1
C212 C -0.0090(9) 0.2824(8) 0.3080(8) 0.064(4) Uiso 0.5 1 d D . P A 1
C213 C 0.0755(6) 0.2969(6) 0.2773(6) 0.039(2) Uiso 0.5 1 d D . P A 1
C214 C 0.0810(14) 0.3228(12) 0.2180(12) 0.100(6) Uiso 0.5 1 d D . P A 1
C215 C 0.0219(8) 0.3271(6) 0.2047(7) 0.051(3) Uiso 0.5 1 d . . P A 1
C216 C -0.0423(9) 0.3005(8) 0.2542(8) 0.065(3) Uiso 0.5 1 d D . P A 1
C217 C -0.1080(9) 0.2558(8) 0.2615(9) 0.055(3) Uiso 0.5 1 d . . P A 1
C218 C -0.1218(9) 0.2267(9) 0.1845(7) 0.046(4) Uiso 0.5 1 d . . P A 1
C219 C -0.1439(11) 0.1573(10) 0.2023(10) 0.065(5) Uiso 0.5 1 d . . P A 1
C220 C -0.1421(7) 0.1888(7) 0.3022(6) 0.046(3) Uiso 0.5 1 d . . P A 1
C221 C -0.1026(10) 0.1773(9) 0.3515(9) 0.076(4) Uiso 0.5 1 d D . P A 1
C222 C -0.1484(8) 0.1241(10) 0.2598(7) 0.051(3) Uiso 0.5 1 d . . P A 1
C223 C -0.0666(8) 0.2625(7) 0.1185(6) 0.049(3) Uiso 0.5 1 d . . P A 1
C224 C 0.0875(7) 0.3206(6) 0.0753(6) 0.049(3) Uiso 0.5 1 d D . P A 1
C225 C 0.0018(9) 0.3126(8) 0.1103(8) 0.062(3) Uiso 0.5 1 d D . P A 1
C226 C 0.0469(14) 0.0212(13) 0.3193(13) 0.097(6) Uiso 0.5 1 d . . P A 1
C227 C -0.1155(10) 0.0505(9) 0.2587(8) 0.063(4) Uiso 0.5 1 d D . P A 1
C228 C 0.2949(11) 0.2387(9) 0.0500(11) 0.089(5) Uiso 0.5 1 d D . P A 1
C229 C -0.0800(10) 0.0369(9) 0.3073(8) 0.064(4) Uiso 0.5 1 d D . P A 1
C230 C -0.0832(8) 0.0932(7) 0.3537(7) 0.049(3) Uiso 0.5 1 d . . P A 1
C1' C 0.2781(9) 0.2410(8) 0.1238(7) 0.053(3) Uiso 0.5 1 d . . P B 2
C2' C 0.1400(13) 0.3290(9) 0.0967(11) 0.069(4) Uiso 0.5 1 d . . P B 2
C3' C 0.2915(12) 0.2065(11) 0.0010(11) 0.086(5) Uiso 0.5 1 d . . P B 2
C4' C 0.3069(9) 0.1620(8) 0.1292(9) 0.060(3) Uiso 0.5 1 d . . P B 2
C5' C 0.3129(12) 0.0953(12) 0.0787(11) 0.085(5) Uiso 0.5 1 d . . P B 2
C6' C 0.2498(10) 0.2593(8) 0.0041(9) 0.069(4) Uiso 0.5 1 d . . P B 2
C7' C 0.2521(9) 0.1416(8) -0.0400(7) 0.057(3) Uiso 0.5 1 d . . P B 2
C8' C -0.1564(9) 0.1528(9) 0.2588(8) 0.054(4) Uiso 0.5 1 d . . P B 2
C9' C -0.1353(8) 0.0786(9) 0.2636(6) 0.048(3) Uiso 0.5 1 d . . P B 2
C10' C -0.1160(8) 0.2301(8) 0.3000(8) 0.055(3) Uiso 0.5 1 d . . P B 2
C11' C 0.0562(14) 0.1278(11) -0.0227(11) 0.096(6) Uiso 0.5 1 d . . P B 2
C12' C 0.2222(13) 0.3006(10) 0.0656(11) 0.073(5) Uiso 0.5 1 d . . P B 2
C13' C -0.0938(8) 0.1286(8) 0.3591(7) 0.053(3) Uiso 0.5 1 d . . P B 2
C14' C -0.0524(7) 0.2545(6) 0.3264(6) 0.043(2) Uiso 0.5 1 d . . P B 2
C15' C 0.0453(9) 0.0939(8) 0.3586(7) 0.056(3) Uiso 0.5 1 d . . P B 2
C16' C -0.1023(10) 0.0637(9) 0.3233(8) 0.065(4) Uiso 0.5 1 d . . P B 2
C17' C 0.0123(6) -0.0190(5) 0.1826(5) 0.033(2) Uiso 0.5 1 d . . P B 2
C18' C 0.1845(8) 0.2619(6) -0.0257(6) 0.042(2) Uiso 0.5 1 d . . P B 2
C19' C 0.0539(13) 0.0089(10) 0.0583(11) 0.089(5) Uiso 0.5 1 d . . P B 2
C20' C -0.0505(13) 0.0266(10) 0.1384(11) 0.089(5) Uiso 0.5 1 d . . P B 2
C21' C 0.1955(12) 0.0235(10) 0.0237(11) 0.089(5) Uiso 0.5 1 d . . P B 2
C22' C 0.1031(16) 0.1435(12) 0.3440(12) 0.104(6) Uiso 0.5 1 d . . P B 2
C23' C 0.1646(12) 0.2040(10) -0.0543(10) 0.078(4) Uiso 0.5 1 d . . P B 2
C24' C -0.0703(11) 0.1481(10) 0.0753(9) 0.066(4) Uiso 0.5 1 d . . P B 2
C25' C 0.0119(9) 0.2993(8) 0.2815(8) 0.056(3) Uiso 0.5 1 d . . P B 2
C26' C -0.0354(14) 0.2877(11) 0.1196(11) 0.086(5) Uiso 0.5 1 d . . P B 2
C27' C -0.0392(9) 0.1957(9) 0.3639(8) 0.061(4) Uiso 0.5 1 d . . P B 2
C28' C 0.1409(11) -0.0157(9) 0.0884(9) 0.074(4) Uiso 0.5 1 d . . P B 2
C29' C 0.1239(11) 0.0899(10) -0.0326(9) 0.072(4) Uiso 0.5 1 d . . P B 2
C30' C -0.0256(11) 0.3167(9) 0.2018(9) 0.074(4) Uiso 0.5 1 d . . P B 2
C31' C 0.1261(12) 0.3041(10) 0.0202(10) 0.080(5) Uiso 0.5 1 d . . P B 2
C32' C 0.1219(11) 0.3242(7) 0.1908(9) 0.053(3) Uiso 0.5 1 d . . P B 2
C33' C 0.0317(19) -0.0213(14) 0.2311(15) 0.127(8) Uiso 0.5 1 d . . P B 2
C36' C 0.2532(11) 0.0673(11) 0.0009(11) 0.073(4) Uiso 0.5 1 d . . P B 2
C37' C -0.0117(11) 0.1028(11) 0.0275(10) 0.079(4) Uiso 0.5 1 d . . P B 2
C35' C 0.1747(11) 0.0405(10) 0.2623(8) 0.059(3) Uiso 0.5 1 d . . P B 2
C38' C 0.1909(11) -0.0078(7) 0.1355(8) 0.053(3) Uiso 0.5 1 d . . P B 2
C34' C 0.2376(8) 0.0596(7) 0.2059(7) 0.043(3) Uiso 0.5 1 d . . P B 2
C41' C -0.0217(11) 0.0484(10) 0.0683(10) 0.074(4) Uiso 0.5 1 d . . P B 2
C40' C 0.2998(17) 0.0915(15) 0.0285(16) 0.127(8) Uiso 0.5 1 d . . P B 2
C39' C -0.1377(11) 0.1545(10) 0.3147(9) 0.074(4) Uiso 0.5 1 d . . P B 2
C42' C 0.0776(9) 0.1833(8) -0.0312(7) 0.048(3) Uiso 0.5 1 d . . P B 2
C44' C 0.1109(16) 0.0318(14) 0.0081(15) 0.104(8) Uiso 0.5 1 d . . P B 2
C43' C -0.1003(8) 0.2711(7) 0.2319(8) 0.048(3) Uiso 0.5 1 d . . P B 2
C45' C -0.1110(10) 0.1117(10) 0.1415(9) 0.063(4) Uiso 0.5 1 d . . P B 2
C46' C 0.1283(10) -0.0114(8) 0.2261(10) 0.064(3) Uiso 0.5 1 d . . P B 2
C47' C -0.0300(13) -0.0019(10) 0.2724(13) 0.084(5) Uiso 0.5 1 d . . P B 2
C50' C 0.0581(17) 0.2991(13) 0.0329(14) 0.117(7) Uiso 0.5 1 d . . P B 2
C49' C 0.317(3) 0.193(2) 0.061(3) 0.183(15) Uiso 0.5 1 d . . P B 2
C51' C -0.1368(8) 0.1788(9) 0.1881(7) 0.042(3) Uiso 0.5 1 d . . P B 2
C55' C 0.2288(12) 0.1988(12) 0.2339(11) 0.086(5) Uiso 0.5 1 d . . P B 2
C52' C -0.1074(9) 0.2474(8) 0.1819(7) 0.047(4) Uiso 0.5 1 d . . P B 2
C53' C 0.0988(12) 0.2705(10) 0.2923(9) 0.073(4) Uiso 0.5 1 d . . P B 2
C57' C 0.2668(7) 0.1321(7) 0.1988(7) 0.043(3) Uiso 0.5 1 d . . P B 2
C58' C 0.2364(12) 0.2638(10) 0.1718(10) 0.071(5) Uiso 0.5 1 d . . P B 2
C59' C 0.1579(10) 0.1405(7) 0.3158(8) 0.048(3) Uiso 0.5 1 d . . P B 2
C61' C -0.1030(12) 0.0475(10) 0.2072(10) 0.079(5) Uiso 0.5 1 d . . P B 2
C62' C 0.0123(8) 0.3220(7) 0.1446(8) 0.055(3) Uiso 0.5 1 d . . P B 2
C63' C 0.0257(10) 0.0044(7) 0.2997(8) 0.056(3) Uiso 0.5 1 d . . P B 2
C60' C 0.0581(17) 0.1988(12) 0.3511(13) 0.099(7) Uiso 0.5 1 d . . P B 2
C64' C -0.0083(18) 0.0721(15) 0.3598(14) 0.119(8) Uiso 0.5 1 d . . P B 2
C65' C 0.1853(12) 0.1460(10) -0.0552(9) 0.077(4) Uiso 0.5 1 d . . P B 2
C66' C -0.0487(11) 0.2218(10) 0.0609(9) 0.067(4) Uiso 0.5 1 d . . P B 2
C67' C 0.1014(9) -0.0038(7) 0.2632(8) 0.056(3) Uiso 0.5 1 d . . P B 2
C70' C 0.1103(11) 0.3345(9) 0.1466(10) 0.074(4) Uiso 0.5 1 d . . P B 2
C68' C 0.1563(15) 0.2985(12) 0.2156(12) 0.101(6) Uiso 0.5 1 d . . P B 2
C69' C 0.1138(10) -0.0253(8) 0.1952(8) 0.059(3) Uiso 0.5 1 d . . P B 2

loop_
_atom_site_aniso_label
_atom_site_aniso_U_11
_atom_site_aniso_U_22
_atom_site_aniso_U_33
_atom_site_aniso_U_23
_atom_site_aniso_U_13
_atom_site_aniso_U_12
Zn1 0.0174(3) 0.0205(3) 0.0167(3) -0.00155(19) -0.0067(2) 0.00250(19)
Zn2 0.0210(3) 0.0244(3) 0.0208(3) 0.0013(2) -0.0084(2) 0.0003(2)
S1 0.0819(12) 0.0534(9) 0.0576(9) 0.0096(7) -0.0231(9) -0.0182(8)
S2 0.0720(10) 0.0413(8) 0.0656(10) -0.0209(7) -0.0152(8) -0.0011(7)
S3 0.146(3) 0.250(4) 0.0601(14) 0.0137(19) -0.0289(16) 0.110(3)
S4 0.119(2) 0.0842(16) 0.128(2) -0.0487(15) -0.0402(17) 0.0382(15)
N1 0.0184(15) 0.0207(16) 0.0177(15) -0.0009(12) -0.0077(13) 0.0022(12)
N2 0.0184(15) 0.0204(16) 0.0181(15) -0.0022(12) -0.0073(13) 0.0020(12)
N3 0.0170(15) 0.0205(16) 0.0187(15) -0.0012(12) -0.0062(13) 0.0032(12)
N4 0.0184(15) 0.0211(16) 0.0175(15) -0.0014(12) -0.0074(13) 0.0026(12)
N5 0.0235(17) 0.0253(17) 0.0206(16) 0.0005(13) -0.0098(14) -0.0019(13)
N6 0.0202(16) 0.0292(18) 0.0183(16) 0.0028(13) -0.0061(13) -0.0009(13)
N7 0.0209(16) 0.0253(17) 0.0241(17) 0.0005(13) -0.0096(14) 0.0005(13)
N8 0.0254(17) 0.0237(17) 0.0223(17) 0.0001(13) -0.0106(14) 0.0016(13)
C1 0.113(7) 0.079(5) 0.029(3) -0.025(3) 0.000(4) -0.020(5)
C2 0.161(9) 0.054(4) 0.038(3) 0.001(3) -0.042(5) 0.015(5)
C3 0.030(3) 0.062(4) 0.072(4) 0.011(3) -0.005(3) -0.019(3)
C4 0.0168(18) 0.033(2) 0.0197(19) 0.0024(16) -0.0067(15) 0.0006(15)
C5 0.031(4) 0.073(6) 0.194(12) -0.001(7) -0.037(5) 0.010(3)
C6 0.091(5) 0.034(3) 0.085(5) 0.005(3) -0.018(4) 0.007(3)
C7 0.072(4) 0.113(6) 0.070(4) -0.067(4) -0.050(4) 0.064(4)
C8 0.098(5) 0.037(3) 0.044(3) -0.007(2) -0.034(3) -0.017(3)
C9 0.023(2) 0.027(2) 0.024(2) -0.0020(16) -0.0121(16) -0.0005(16)
C10 0.126(7) 0.026(3) 0.070(5) -0.014(3) -0.034(5) 0.012(3)
C11 0.140(8) 0.064(5) 0.027(3) 0.017(3) -0.008(4) 0.038(5)
C12 0.059(4) 0.039(3) 0.093(5) -0.005(3) -0.005(4) 0.027(3)
C13 0.100(6) 0.067(4) 0.049(3) -0.005(3) -0.055(4) 0.013(4)
C14 0.109(5) 0.064(4) 0.031(3) -0.003(3) -0.005(3) 0.002(4)
C15 0.092(6) 0.069(4) 0.088(5) -0.001(4) -0.077(5) 0.007(4)
C16 0.059(5) 0.073(6) 0.163(11) 0.000(6) 0.004(6) 0.036(5)
C17 0.074(4) 0.057(4) 0.100(5) -0.024(3) -0.047(4) -0.018(3)
C18 0.080(4) 0.046(3) 0.033(3) 0.013(2) -0.029(3) 0.005(3)
C19 0.039(3) 0.096(5) 0.120(5) -0.003(4) -0.047(4) 0.021(3)
C20 0.123(7) 0.078(5) 0.035(3) -0.002(3) -0.038(4) 0.041(5)
C21 0.065(4) 0.039(3) 0.039(3) 0.012(2) -0.010(3) -0.008(3)
C22 0.073(5) 0.063(4) 0.103(6) -0.003(4) -0.064(5) 0.023(4)
C23 0.048(4) 0.106(6) 0.138(7) -0.015(5) -0.044(4) -0.026(4)
C24 0.053(4) 0.099(7) 0.148(9) 0.038(7) -0.068(5) -0.019(4)
C25 0.107(5) 0.081(5) 0.114(5) -0.016(4) -0.097(4) 0.006(4)
C26 0.022(3) 0.081(6) 0.192(12) -0.041(7) 0.016(5) -0.019(3)
C27 0.092(5) 0.040(3) 0.059(4) 0.024(3) -0.022(4) 0.004(3)
C28 0.080(4) 0.048(3) 0.088(4) -0.004(3) -0.052(3) -0.024(3)
C29 0.093(5) 0.026(3) 0.055(4) 0.016(2) -0.021(3) -0.007(3)
C30 0.118(6) 0.115(6) 0.047(4) -0.019(4) -0.050(4) 0.023(5)
C31 0.048(4) 0.090(6) 0.082(6) 0.002(5) 0.035(4) -0.014(4)
C32 0.124(7) 0.039(3) 0.044(4) -0.021(3) 0.016(4) -0.006(4)
C33 0.036(3) 0.075(5) 0.084(5) 0.001(4) -0.024(3) -0.022(3)
C34 0.120(5) 0.027(3) 0.077(4) -0.005(3) -0.038(4) -0.017(3)
C35 0.093(5) 0.090(5) 0.088(5) 0.009(4) -0.073(4) -0.018(4)
C36 0.096(6) 0.027(3) 0.083(5) 0.013(3) -0.023(4) -0.022(3)
C37 0.060(4) 0.096(5) 0.090(5) 0.007(4) -0.025(4) 0.036(4)
C38 0.095(7) 0.077(6) 0.078(6) -0.031(5) 0.004(5) 0.046(5)
C39 0.158(10) 0.064(5) 0.037(4) -0.027(3) 0.022(5) 0.018(6)
C40 0.165(10) 0.066(5) 0.063(5) -0.033(4) -0.074(6) 0.008(5)
C41 0.088(6) 0.062(4) 0.044(4) 0.006(3) 0.026(4) -0.012(4)
C42 0.063(4) 0.038(3) 0.066(4) 0.020(3) -0.024(3) -0.025(3)
C43 0.028(3) 0.100(7) 0.138(9) -0.020(7) 0.020(5) 0.014(4)
C44 0.109(7) 0.082(6) 0.138(9) 0.017(6) -0.101(7) -0.014(5)
C45 0.021(3) 0.131(9) 0.114(7) -0.021(7) 0.008(4) 0.016(4)
C46 0.109(6) 0.036(3) 0.083(5) 0.002(3) -0.035(5) 0.021(4)
C47 0.106(6) 0.053(4) 0.065(4) 0.019(3) -0.051(4) 0.005(4)
C48 0.085(6) 0.056(5) 0.111(7) -0.037(5) -0.037(5) 0.044(4)
C49 0.045(3) 0.056(3) 0.035(3) -0.014(2) -0.012(2) 0.000(2)
C50 0.063(4) 0.114(5) 0.137(6) 0.010(4) -0.074(4) -0.024(4)
C51 0.040(4) 0.096(6) 0.139(6) -0.016(5) -0.025(4) 0.029(4)
C52 0.118(7) 0.040(3) 0.071(5) -0.022(3) -0.024(5) -0.001(4)
C53 0.058(5) 0.083(6) 0.120(8) -0.055(6) 0.031(5) 0.013(4)
C54 0.039(4) 0.076(6) 0.140(9) 0.020(6) 0.014(5) -0.031(4)
C55 0.148(9) 0.068(5) 0.055(4) 0.007(4) -0.068(5) 0.012(5)
C56 0.097(6) 0.048(4) 0.083(5) -0.043(4) -0.023(5) 0.006(4)
C57 0.076(5) 0.074(5) 0.139(8) -0.024(5) -0.064(6) -0.018(4)
C58 0.113(6) 0.089(5) 0.102(5) -0.027(4) -0.079(5) -0.008(4)
C59 0.122(8) 0.037(4) 0.079(5) -0.022(3) -0.011(5) 0.024(4)
C60 0.113(7) 0.043(4) 0.102(6) -0.022(4) -0.054(6) -0.012(4)
C61 0.101(6) 0.072(5) 0.108(7) 0.022(5) -0.080(6) -0.005(4)
C62 0.114(5) 0.099(6) 0.040(3) -0.008(4) -0.009(4) -0.005(5)
C63 0.105(6) 0.056(4) 0.046(4) 0.021(3) -0.004(4) 0.009(4)
C64 0.079(5) 0.052(4) 0.100(5) 0.004(4) -0.025(4) -0.037(4)
C65 0.063(4) 0.066(4) 0.128(5) -0.018(4) -0.039(4) -0.025(3)
C66 0.146(9) 0.069(5) 0.060(5) -0.015(4) -0.057(5) -0.012(5)
C67 0.054(4) 0.104(6) 0.103(6) -0.032(5) 0.021(4) 0.012(4)
C68 0.085(5) 0.094(5) 0.049(4) -0.002(4) 0.024(3) 0.000(4)
C69 0.151(9) 0.074(6) 0.065(5) -0.049(5) -0.049(6) 0.029(6)
C70 0.068(4) 0.083(5) 0.111(5) -0.009(5) -0.029(4) 0.033(4)
C71 0.093(7) 0.080(6) 0.070(6) 0.019(5) 0.020(5) -0.017(5)
C72 0.028(2) 0.030(2) 0.027(2) 0.0019(17) -0.0110(18) 0.0017(17)
C73 0.043(3) 0.046(3) 0.025(2) -0.003(2) -0.008(2) 0.016(2)
C74 0.028(2) 0.045(3) 0.062(4) 0.010(3) -0.014(2) 0.002(2)
C75 0.025(2) 0.031(2) 0.024(2) 0.0023(16) -0.0117(17) 0.0034(17)
C76 0.0213(19) 0.030(2) 0.026(2) -0.0003(17) -0.0096(16) 0.0063(16)
C77 0.0205(18) 0.0199(18) 0.0198(18) 0.0005(14) -0.0097(15) -0.0002(14)
C78 0.0199(18) 0.0185(18) 0.0185(18) -0.0005(14) -0.0068(15) -0.0001(14)
C79 0.0186(18) 0.0212(19) 0.0214(19) -0.0022(15) -0.0066(15) 0.0029(14)
C80 0.0218(19) 0.029(2) 0.023(2) -0.0035(16) -0.0056(16) 0.0062(16)
C81 0.026(2) 0.028(2) 0.0166(18) -0.0031(15) -0.0053(16) 0.0049(16)
C82 0.0222(19) 0.0181(18) 0.0204(19) 0.0004(14) -0.0087(15) -0.0012(14)
C83 0.0235(19) 0.0210(19) 0.0185(18) -0.0012(14) -0.0077(15) 0.0036(15)
C84 0.024(2) 0.028(2) 0.025(2) 0.0026(16) -0.0093(17) 0.0018(16)
C85 0.029(2) 0.038(2) 0.023(2) 0.0081(18) -0.0043(18) -0.0003(19)
C86 0.048(3) 0.037(2) 0.020(2) 0.0039(18) -0.013(2) 0.005(2)
C87 0.055(3) 0.042(3) 0.030(2) 0.005(2) -0.027(2) -0.010(2)
C88 0.037(2) 0.033(2) 0.024(2) 0.0044(17) -0.0147(19) -0.0091(19)
C89 0.0187(19) 0.0234(19) 0.0209(19) -0.0016(15) -0.0055(15) 0.0045(15)
C90 0.0214(19) 0.0217(19) 0.0219(19) -0.0013(15) -0.0086(16) 0.0010(15)
C91 0.0206(19) 0.029(2) 0.025(2) -0.0034(16) -0.0096(16) 0.0030(16)
C92 0.0225(19) 0.028(2) 0.0203(19) -0.0001(15) -0.0094(16) 0.0016(16)
C93 0.0200(18) 0.0194(18) 0.0210(19) -0.0008(14) -0.0086(15) 0.0016(14)
C94 0.021(2) 0.041(2) 0.0164(18) -0.0050(16) -0.0062(16) 0.0075(17)
C95 0.026(2) 0.048(3) 0.023(2) -0.0019(19) -0.0089(17) 0.0030(19)
C96 0.021(2) 0.083(4) 0.029(2) -0.019(2) -0.0111(19) 0.015(2)
C97 0.021(2) 0.070(4) 0.026(2) -0.005(2) -0.0053(18) -0.003(2)
C98 0.032(2) 0.062(3) 0.029(2) -0.017(2) -0.017(2) 0.023(2)
C99 0.028(2) 0.041(2) 0.022(2) -0.0070(18) -0.0118(17) 0.0112(18)
C100 0.0177(19) 0.036(2) 0.022(2) -0.0033(17) -0.0043(16) 0.0047(16)
C101 0.0200(19) 0.0232(19) 0.0175(18) 0.0005(14) -0.0068(15) 0.0022(15)
C102 0.025(2) 0.034(2) 0.0189(19) 0.0002(16) -0.0056(16) 0.0049(17)
C103 0.0213(19) 0.0213(19) 0.0191(18) -0.0011(14) -0.0075(15) 0.0003(15)
C104 0.031(2) 0.039(2) 0.024(2) -0.0044(18) -0.0121(18) 0.0067(19)
C105 0.022(2) 0.036(2) 0.025(2) 0.0019(17) -0.0061(17) 0.0031(17)
C106 0.029(2) 0.066(3) 0.021(2) -0.010(2) -0.0114(18) 0.005(2)
C107 0.026(2) 0.052(3) 0.034(2) 0.014(2) -0.0125(19) 0.006(2)
C108 0.025(2) 0.074(4) 0.020(2) 0.007(2) -0.0110(18) 0.001(2)
C109 0.026(2) 0.023(2) 0.028(2) -0.0035(16) -0.0112(17) 0.0005(16)
C110 0.026(2) 0.024(2) 0.027(2) -0.0004(16) -0.0130(17) 0.0001(16)
C111 0.035(2) 0.033(2) 0.028(2) 0.0022(18) -0.0171(19) 0.0021(18)
C112 0.030(2) 0.023(2) 0.024(2) 0.0004(16) -0.0117(17) -0.0016(16)
C113 0.032(2) 0.032(2) 0.030(2) 0.0003(18) -0.0152(19) 0.0054(18)
C114 0.031(2) 0.031(2) 0.026(2) -0.0046(17) -0.0125(18) 0.0076(18)
C115 0.029(2) 0.045(3) 0.027(2) -0.0018(19) -0.0092(18) 0.006(2)
C116 0.029(2) 0.076(4) 0.027(2) -0.002(2) -0.009(2) 0.012(2)
C117 0.047(3) 0.079(4) 0.030(3) -0.014(3) -0.016(2) 0.040(3)
C118 0.061(4) 0.049(3) 0.040(3) -0.013(2) -0.025(3) 0.029(3)
C119 0.046(3) 0.036(3) 0.037(3) -0.011(2) -0.021(2) 0.013(2)
C120 0.0221(19) 0.024(2) 0.027(2) -0.0050(16) -0.0096(16) 0.0007(15)
C121 0.067(4) 0.047(3) 0.077(4) 0.009(3) -0.042(4) 0.019(3)
C122 0.068(4) 0.029(3) 0.048(3) 0.014(2) -0.024(3) 0.006(2)
C123 0.076(4) 0.019(2) 0.047(3) 0.004(2) -0.015(3) -0.006(2)
C124 0.080(4) 0.026(3) 0.056(4) 0.007(2) -0.031(3) -0.022(3)
C125 0.116(5) 0.077(5) 0.092(5) -0.028(4) -0.085(4) 0.016(4)
C126 0.054(4) 0.049(4) 0.104(6) 0.007(4) -0.041(4) 0.015(3)
C127 0.047(3) 0.082(4) 0.077(4) -0.053(4) -0.043(3) 0.033(3)
C128 0.022(2) 0.037(2) 0.0168(18) -0.0022(16) -0.0065(15) 0.0099(17)
C129 0.0182(18) 0.0235(19) 0.0223(19) -0.0053(15) -0.0078(15) 0.0031(15)
C130 0.0170(18) 0.0217(18) 0.0186(18) -0.0028(14) -0.0060(15) 0.0018(14)
C131 0.0183(18) 0.0205(18) 0.0231(19) -0.0034(15) -0.0078(15) 0.0009(14)
C132 0.027(2) 0.030(2) 0.057(3) 0.001(2) -0.015(2) 0.0042(18)
C133 0.032(3) 0.090(5) 0.032(3) 0.000(3) -0.008(2) 0.032(3)
C134 0.074(4) 0.050(3) 0.034(3) 0.000(2) -0.029(3) 0.014(3)
C135 0.101(6) 0.041(3) 0.050(4) 0.022(3) 0.014(4) 0.013(3)
C136 0.057(3) 0.028(2) 0.042(3) 0.009(2) 0.002(3) 0.006(2)
C137 0.0212(19) 0.027(2) 0.0208(19) 0.0006(15) -0.0080(16) -0.0014(15)
C138 0.022(2) 0.029(2) 0.0222(19) 0.0001(16) -0.0096(16) -0.0014(16)
C139 0.025(2) 0.026(2) 0.022(2) 0.0003(16) -0.0073(16) 0.0044(16)
C140 0.023(2) 0.036(2) 0.031(2) 0.0059(18) -0.0074(18) 0.0004(18)
C141 0.027(2) 0.043(3) 0.037(3) 0.011(2) -0.005(2) 0.001(2)
C142 0.051(3) 0.037(3) 0.026(2) -0.0011(19) -0.017(2) 0.011(2)
C143 0.036(2) 0.026(2) 0.028(2) -0.0026(17) -0.0141(19) 0.0033(18)
C144 0.043(3) 0.042(3) 0.029(2) 0.011(2) -0.003(2) 0.007(2)
C145 0.027(2) 0.028(2) 0.022(2) -0.0002(16) -0.0066(17) 0.0009(16)
C146 0.029(2) 0.048(3) 0.029(2) 0.008(2) -0.0038(19) 0.013(2)
C147 0.023(2) 0.040(3) 0.037(2) 0.010(2) -0.0136(19) 0.0006(18)
C148 0.034(2) 0.039(3) 0.027(2) -0.0035(19) -0.0129(19) 0.0067(19)
C149 0.023(2) 0.029(2) 0.0212(19) 0.0026(16) -0.0062(16) 0.0014(16)
C150 0.0221(19) 0.027(2) 0.0207(19) -0.0033(15) -0.0082(16) -0.0008(16)
C151 0.025(2) 0.030(2) 0.025(2) -0.0022(17) -0.0055(17) -0.0013(17)
C152 0.028(2) 0.031(2) 0.020(2) 0.0008(16) -0.0035(17) -0.0001(17)
C153 0.026(2) 0.023(2) 0.0218(19) -0.0001(15) -0.0077(16) -0.0025(16)
C154 0.025(2) 0.027(2) 0.027(2) -0.0043(17) -0.0083(17) 0.0023(16)
C155 0.0206(19) 0.031(2) 0.023(2) -0.0004(16) -0.0104(16) 0.0014(16)
C156 0.026(2) 0.033(2) 0.028(2) 0.0007(18) -0.0107(18) 0.0049(17)
C157 0.027(2) 0.032(2) 0.025(2) 0.0032(17) -0.0114(17) 0.0032(17)
C158 0.023(2) 0.029(2) 0.0215(19) 0.0028(16) -0.0105(16) -0.0019(16)
C159 0.031(2) 0.024(2) 0.022(2) 0.0004(16) -0.0110(17) -0.0022(17)
C160 0.045(3) 0.028(2) 0.025(2) 0.0025(18) -0.008(2) 0.011(2)

loop_
_atom_type_symbol
_atom_type_description
_atom_type_scat_dispersion_real
_atom_type_scat_dispersion_imag
_atom_type_scat_source
Zn Zn -1.5491 0.6778 'International Tables Vol C Tables 4.2.6.8 and 6.1.1.4'
S S 0.3331 0.5567 'International Tables Vol C Tables 4.2.6.8 and 6.1.1.4'
N N 0.0311 0.0180 'International Tables Vol C Tables 4.2.6.8 and 6.1.1.4'
C C 0.0181 0.0091 'International Tables Vol C Tables 4.2.6.8 and 6.1.1.4'
H H 0.0000 0.0000 'International Tables Vol C Tables 4.2.6.8 and 6.1.1.4'

loop_
_geom_angle_atom_site_label_1
_geom_angle_atom_site_label_2
_geom_angle_atom_site_label_3
_geom_angle
N1 Zn1 N4 179.70(13)
N1 Zn1 N2 89.80(13)
N4 Zn1 N2 89.93(13)
N1 Zn1 N3 90.34(13)
N4 Zn1 N3 89.93(13)
N2 Zn1 N3 177.16(13)
N5 Zn2 N7 176.91(14)
N5 Zn2 N6 90.57(14)
N7 Zn2 N6 89.64(13)
N5 Zn2 N8 89.67(14)
N7 Zn2 N8 89.74(14)
N6 Zn2 N8 173.06(14)
C101 N1 C130 106.6(3)
C101 N1 Zn1 126.5(3)
C130 N1 Zn1 126.7(3)
C77 N2 C131 106.9(3)
C77 N2 Zn1 126.4(3)
C131 N2 Zn1 126.3(3)
C93 N3 C90 106.5(3)
C93 N3 Zn1 125.2(3)
C90 N3 Zn1 125.9(3)
C78 N4 C79 106.7(3)
C78 N4 Zn1 126.5(3)
C79 N4 Zn1 126.6(3)
C153 N5 C150 106.3(3)
C153 N5 Zn2 127.3(3)
C150 N5 Zn2 126.4(3)
C158 N6 C155 106.2(3)
C158 N6 Zn2 126.9(3)
C155 N6 Zn2 126.1(3)
C137 N7 C120 106.3(3)
C137 N7 Zn2 126.7(3)
C120 N7 Zn2 126.8(3)
C110 N8 C112 106.8(3)
C110 N8 Zn2 126.5(3)
C112 N8 Zn2 126.3(3)
C14 C1 C66 127.9(9)
C14 C1 C32 115.9(9)
C66 C1 C32 103.7(7)
C55 C2 C63 121.5(8)
C55 C2 C14 119.7(8)
C63 C2 C14 109.2(9)
C33 C3 C31 119.8(8)
C33 C3 C42 117.2(7)
C31 C3 C42 111.1(7)
C105 C4 C104 118.1(4)
C105 C4 C103 121.4(4)
C104 C4 C103 120.5(4)
C43 C5 C24 121.9(9)
C43 C5 C70 107.0(11)
C24 C5 C70 120.5(12)
C46 C6 C34 121.5(8)
C46 C6 C59 122.1(9)
C34 C6 C59 105.4(8)
C133 C7 C127 120.8(6)
C52 C8 C66 107.8(8)
C52 C8 C28 123.3(6)
C66 C8 C28 119.8(7)
C150 C9 C155 125.6(4)
C150 C9 C149 116.2(4)
C155 C9 C149 118.3(4)
C52 C10 C123 119.4(8)
C52 C10 C12 120.3(8)
C123 C10 C12 108.9(6)
C20 C11 C135 120.0(6)
C16 C12 C121 121.1(10)
C16 C12 C10 122.8(10)
C121 C12 C10 103.9(6)
C15 C13 C30 115.6(8)
C15 C13 C18 118.8(6)
C30 C13 C18 118.0(7)
C68 C14 C1 123.7(9)
C68 C14 C2 109.2(8)
C1 C14 C2 115.2(9)
C13 C15 C22 120.3(7)
C13 C15 C25 122.9(8)
C22 C15 C25 107.9(8)
C12 C16 C51 124.1(13)
C12 C16 C38 117.2(11)
C51 C16 C38 106.4(10)
C60 C17 C65 121.5(9)
C60 C17 C58 117.3(8)
C65 C17 C58 114.6(8)
C122 C18 C21 118.0(6)
C122 C18 C13 118.4(6)
C21 C18 C13 116.1(6)
C51 C19 C50 118.5(9)
C51 C19 C22 121.2(8)
C50 C19 C22 107.2(8)
C11 C20 C134 120.3(8)
C18 C21 C42 120.2(6)
C18 C21 C41 119.8(7)
C42 C21 C41 109.9(7)
C121 C22 C15 120.4(7)
C121 C22 C19 117.7(8)
C15 C22 C19 111.1(7)
C65 C23 C26 118.8(11)
C65 C23 C50 115.4(10)
C26 C23 C50 114.1(10)
C44 C24 C5 118.9(9)
C44 C24 C33 110.3(10)
C5 C24 C33 117.5(9)
C58 C25 C15 121.9(9)
C58 C25 C50 120.6(9)
C15 C25 C50 107.3(8)
C45 C26 C23 130.1(12)
C45 C26 C54 116.5(12)
C23 C26 C54 101.7(9)
C29 C27 C47 121.9(7)
C29 C27 C46 121.7(8)
C47 C27 C46 108.3(8)
C57 C28 C124 117.7(8)
C57 C28 C8 118.7(8)
C124 C28 C8 116.9(7)
C27 C29 C63 116.6(7)
C27 C29 C36 118.6(7)
C63 C29 C36 117.1(8)
C62 C30 C13 124.1(9)
C62 C30 C40 108.5(9)
C13 C30 C40 117.2(9)
C43 C31 C3 123.0(10)
C43 C31 C41 120.2(9)
C3 C31 C41 103.3(7)
C38 C32 C52 124.8(9)
C38 C32 C1 115.4(7)
C52 C32 C1 107.3(9)
C57 C33 C3 123.1(8)
C57 C33 C24 106.9(8)
C3 C33 C24 119.2(8)
C60 C34 C6 110.7(8)
C60 C34 C36 120.2(9)
C6 C34 C36 120.6(8)
C125 C35 C44 124.7(9)
C125 C35 C57 120.0(9)
C44 C35 C57 105.5(9)
C64 C36 C34 117.4(8)
C64 C36 C29 118.3(7)
C34 C36 C29 117.1(8)
C70 C37 C61 125.7(10)
C70 C37 C46 119.0(9)
C61 C37 C46 104.1(7)
C67 C38 C32 124.0(10)
C67 C38 C16 107.0(11)
C32 C38 C16 116.3(9)
C53 C39 C69 120.7(9)
C53 C39 C62 121.4(11)
C69 C39 C62 104.7(11)
C58 C40 C69 121.1(9)
C58 C40 C30 124.5(8)
C69 C40 C30 104.1(9)
C62 C41 C21 124.5(9)
C62 C41 C31 116.2(8)
C21 C41 C31 106.1(7)
C21 C42 C124 121.6(6)
C21 C42 C3 109.6(6)
C124 C42 C3 119.2(6)
C31 C43 C5 118.4(11)
C31 C43 C53 121.7(12)
C5 C43 C53 108.4(11)
C61 C44 C35 118.8(11)
C61 C44 C24 122.2(11)
C35 C44 C24 108.6(9)
C26 C45 C67 126.7(11)
C26 C45 C51 118.4(11)
C67 C45 C51 100.9(9)
C6 C46 C27 119.9(9)
C6 C46 C37 119.5(8)
C27 C46 C37 109.2(8)
C55 C47 C27 121.1(9)
C55 C47 C61 121.3(8)
C27 C47 C61 109.5(7)
C59 C48 C70 123.8(10)
C59 C48 C53 120.3(9)
C70 C48 C53 104.3(9)
S1 C49 S2 178.0(4)
C23 C50 C19 122.3(10)
C23 C50 C25 119.0(9)
C19 C50 C25 106.4(8)
C16 C51 C19 117.5(11)
C16 C51 C45 113.6(11)
C19 C51 C45 116.5(9)
C10 C52 C8 120.7(8)
C10 C52 C32 118.5(10)
C8 C52 C32 109.9(8)
C39 C53 C43 119.6(11)
C39 C53 C48 118.2(9)
C43 C53 C48 110.2(12)
C71 C54 C64 123.2(10)
C71 C54 C26 117.9(10)
C64 C54 C26 106.2(11)
C2 C55 C47 116.7(8)
C2 C55 C125 121.2(8)
C47 C55 C125 114.1(9)
C69 C56 C59 121.8(9)
C69 C56 C60 122.5(9)
C59 C56 C60 103.9(8)
C28 C57 C33 123.1(9)
C28 C57 C35 119.1(9)
C33 C57 C35 108.5(8)
C40 C58 C25 115.0(9)
C40 C58 C17 120.3(9)
C25 C58 C17 118.9(10)
C48 C59 C56 119.4(8)
C48 C59 C6 116.6(10)
C56 C59 C6 111.9(9)
C17 C60 C34 122.0(9)
C17 C60 C56 120.9(8)
C34 C60 C56 108.0(8)
C44 C61 C47 122.6(10)
C44 C61 C37 117.5(10)
C47 C61 C37 108.9(7)
C41 C62 C30 117.2(10)
C41 C62 C39 120.9(11)
C30 C62 C39 111.7(10)
C71 C63 C29 121.5(9)
C71 C63 C2 108.0(8)
C29 C63 C2 120.4(9)
C54 C64 C36 120.0(9)
C54 C64 C65 110.2(9)
C36 C64 C65 119.6(8)
C23 C65 C17 131.4(10)
C23 C65 C64 102.9(9)
C17 C65 C64 117.5(8)
C125 C66 C1 120.5(9)
C125 C66 C8 119.3(9)
C1 C66 C8 111.2(9)
C68 C67 C38 119.4(11)
C68 C67 C45 117.0(10)
C38 C67 C45 112.1(11)
C67 C68 C14 121.6(9)
C67 C68 C71 119.4(11)
C14 C68 C71 105.8(9)
C56 C69 C39 119.6(10)
C56 C69 C40 117.6(10)
C39 C69 C40 111.0(9)
C37 C70 C48 118.8(10)
C37 C70 C5 115.0(11)
C48 C70 C5 109.8(10)
C54 C71 C63 119.7(10)
C54 C71 C68 122.3(11)
C63 C71 C68 107.8(10)
C147 C72 C149 120.3(4)
C146 C73 C148 120.2(5)
C133 C74 C132 119.5(5)
C76 C75 C77 107.0(4)
C75 C76 C131 107.3(4)
N2 C77 C82 125.5(3)
N2 C77 C75 109.4(3)
C82 C77 C75 125.1(4)
N4 C78 C82 125.5(3)
N4 C78 C81 109.6(3)
C82 C78 C81 124.8(4)
N4 C79 C89 125.4(4)
N4 C79 C80 109.4(3)
C89 C79 C80 125.1(4)
C81 C80 C79 107.1(4)
C80 C81 C78 107.2(4)
C77 C82 C78 125.0(4)
C77 C82 C83 116.7(3)
C78 C82 C83 118.3(3)
C84 C83 C88 118.5(4)
C84 C83 C82 121.6(4)
C88 C83 C82 119.9(4)
C83 C84 C85 120.4(4)
C86 C85 C84 120.7(4)
C85 C86 C87 119.6(4)
C86 C87 C88 120.6(4)
C87 C88 C83 120.2(4)
C79 C89 C90 125.0(4)
C79 C89 C94 117.6(3)
C90 C89 C94 117.3(3)
N3 C90 C89 124.8(4)
N3 C90 C91 109.5(3)
C89 C90 C91 125.7(4)
C92 C91 C90 107.3(4)
C91 C92 C93 107.2(4)
N3 C93 C103 125.9(3)
N3 C93 C92 109.5(3)
C103 C93 C92 124.6(4)
C99 C94 C95 118.8(4)
C99 C94 C89 120.9(4)
C95 C94 C89 120.3(4)
C97 C95 C94 120.3(5)
C97 C96 C98 119.9(4)
C96 C97 C95 120.4(5)
C96 C98 C99 119.7(5)
C94 C99 C98 120.8(5)
C102 C100 C130 107.4(4)
N1 C101 C103 125.5(3)
N1 C101 C102 109.3(3)
C103 C101 C102 125.0(4)
C100 C102 C101 106.9(4)
C101 C103 C93 124.4(4)
C101 C103 C4 117.8(3)
C93 C103 C4 117.7(3)
C106 C104 C4 120.7(4)
C4 C105 C107 120.9(4)
C108 C106 C104 120.2(5)
C108 C107 C105 120.4(5)
C106 C108 C107 119.6(4)
C120 C109 C110 124.9(4)
C120 C109 C114 118.1(4)
C110 C109 C114 117.0(4)
N8 C110 C109 125.6(4)
N8 C110 C113 109.3(4)
C109 C110 C113 125.0(4)
C113 C111 C112 107.3(4)
N8 C112 C159 125.4(4)
N8 C112 C111 109.3(4)
C159 C112 C111 125.3(4)
C111 C113 C110 107.3(4)
C119 C114 C115 118.6(4)
C119 C114 C109 120.2(4)
C115 C114 C109 121.1(4)
C116 C115 C114 120.4(5)
C117 C116 C115 120.2(5)
C118 C117 C116 120.3(5)
C117 C118 C119 119.7(5)
C114 C119 C118 120.9(5)
N7 C120 C109 125.4(4)
N7 C120 C154 109.3(4)
C109 C120 C154 125.2(4)
C22 C121 C122 120.7(7)
C22 C121 C12 118.4(7)
C122 C121 C12 109.5(6)
C18 C122 C123 120.8(6)
C18 C122 C121 120.8(6)
C123 C122 C121 110.1(6)
C124 C123 C122 120.8(5)
C124 C123 C10 123.9(6)
C122 C123 C10 107.5(6)
C123 C124 C42 117.2(6)
C123 C124 C28 115.5(6)
C42 C124 C28 119.5(6)
C35 C125 C66 121.1(9)
C35 C125 C55 118.2(8)
C66 C125 C55 114.8(9)
S4 C126 S3 179.3(6)
C128 C127 C7 121.0(5)
C127 C128 C132 118.2(4)
C127 C128 C129 122.1(4)
C132 C128 C129 119.7(4)
C130 C129 C131 125.4(4)
C130 C129 C128 117.2(3)
C131 C129 C128 117.4(3)
N1 C130 C129 125.4(3)
N1 C130 C100 109.6(3)
C129 C130 C100 125.0(4)
N2 C131 C129 125.4(4)
N2 C131 C76 109.3(3)
C129 C131 C76 125.3(4)
C74 C132 C128 120.7(5)
C7 C133 C74 119.8(5)
C160 C134 C20 119.9(7)
C11 C135 C136 120.4(7)
C160 C136 C135 119.7(7)
N7 C137 C138 125.5(4)
N7 C137 C145 109.6(4)
C138 C137 C145 124.8(4)
C158 C138 C137 124.8(4)
C158 C138 C139 118.5(4)
C137 C138 C139 116.7(4)
C140 C139 C143 118.6(4)
C140 C139 C138 120.0(4)
C143 C139 C138 121.3(4)
C141 C140 C139 120.7(4)
C144 C141 C140 120.4(5)
C144 C142 C143 120.1(5)
C139 C143 C142 120.3(4)
C141 C144 C142 119.9(4)
C154 C145 C137 107.1(4)
C73 C146 C147 120.1(4)
C72 C147 C146 120.0(4)
C73 C148 C149 120.7(4)
C72 C149 C148 118.6(4)
C72 C149 C9 119.9(4)
C148 C149 C9 121.3(4)
N5 C150 C9 125.6(4)
N5 C150 C151 109.8(4)
C9 C150 C151 124.4(4)
C152 C151 C150 107.1(4)
C151 C152 C153 107.4(4)
N5 C153 C159 125.4(4)
N5 C153 C152 109.5(4)
C159 C153 C152 125.0(4)
C145 C154 C120 107.4(4)
N6 C155 C9 125.1(4)
N6 C155 C156 109.9(4)
C9 C155 C156 124.9(4)
C157 C156 C155 106.9(4)
C156 C157 C158 107.3(4)
N6 C158 C138 124.9(4)
N6 C158 C157 109.6(4)
C138 C158 C157 125.5(4)
C112 C159 C153 125.3(4)
C112 C159 C160 118.4(4)
C153 C159 C160 116.3(4)
C134 C160 C136 119.6(5)
C134 C160 C159 120.7(5)
C136 C160 C159 119.7(5)
C170 C161 C164 120.7(17)
C170 C161 C162 123.5(14)
C164 C161 C162 105.4(14)
C163 C162 C161 132.6(14)
C163 C162 C177 103.5(13)
C161 C162 C177 108.0(12)
C163 C162 C168 49.1(9)
C161 C162 C168 149.5(15)
C177 C162 C168 55.0(11)
C162 C163 C168 85.3(14)
C162 C163 C166 111.6(12)
C168 C163 C166 143.7(16)
C162 C163 C181 127.2(11)
C168 C163 C181 45.1(10)
C166 C163 C181 104.0(10)
C165 C164 C161 133.5(18)
C165 C164 C169 102.5(15)
C161 C164 C169 109.4(16)
C164 C165 C174 130.5(16)
C164 C165 C166 118.1(14)
C174 C165 C166 96.5(11)
C175 C166 C163 108.3(13)
C175 C166 C165 124.7(13)
C163 C166 C165 117.4(12)
C168 C167 C177 86.0(19)
C168 C167 C178 151(2)
C177 C167 C178 114.2(12)
C168 C167 C181 40.3(14)
C177 C167 C181 120.8(13)
C178 C167 C181 111.0(11)
C167 C168 C181 113(2)
C167 C168 C163 147(3)
C181 C168 C163 88.8(19)
C167 C168 C177 56.4(17)
C181 C168 C177 153(2)
C163 C168 C177 92.6(15)
C167 C168 C162 104(2)
C181 C168 C162 130.9(18)
C163 C168 C162 45.6(8)
C177 C168 C162 47.4(9)
C172 C169 C171 116.0(19)
C172 C169 C164 144(2)
C171 C169 C164 87.7(14)
C197 C170 C161 121.1(16)
C197 C170 C171 128.4(16)
C161 C170 C171 96.4(14)
C192 C171 C170 103.7(15)
C192 C171 C169 118.7(18)
C170 C171 C169 124.9(16)
C190 C172 C169 139(3)
C190 C172 C173 108(2)
C169 C172 C173 91.9(18)
C190 C172 C191 45.0(14)
C169 C172 C191 96.6(16)
C173 C172 C191 137.3(17)
C190 C172 C189 30.8(12)
C169 C172 C189 143.7(19)
C173 C172 C189 77.1(11)
C191 C172 C189 71.4(12)
C188 C173 C174 124.9(14)
C188 C173 C172 94.6(13)
C174 C173 C172 127.5(13)
C176 C174 C173 122.1(12)
C176 C174 C165 108.0(11)
C173 C174 C165 121.4(12)
C166 C175 C182 117.1(13)
C166 C175 C176 95.1(11)
C182 C175 C176 138.1(12)
C174 C176 C175 115.2(11)
C174 C176 C186 113.5(11)
C175 C176 C186 122.7(10)
C167 C177 C162 115.1(13)
C167 C177 C196 112.9(13)
C162 C177 C196 123.8(14)
C167 C177 C168 37.6(9)
C162 C177 C168 77.6(12)
C196 C177 C168 145.2(15)
C179 C178 C167 117.7(14)
C179 C178 C201 112.2(14)
C167 C178 C201 122.4(12)
C205 C179 C180 70.3(12)
C205 C179 C204 58.7(10)
C180 C179 C204 126.6(16)
C205 C179 C178 159.6(18)
C180 C179 C178 118.7(16)
C204 C179 C178 105.7(17)
C179 C180 C226 125.1(18)
C179 C180 C205 52.8(10)
C226 C180 C205 73.9(15)
C179 C180 C206 98.1(13)
C226 C180 C206 28.1(11)
C205 C180 C206 45.9(8)
C168 C181 C182 132(2)
C168 C181 C163 46.1(11)
C182 C181 C163 87.2(13)
C168 C181 C167 26.4(9)
C182 C181 C167 148.4(17)
C163 C181 C167 70.6(10)
C175 C182 C181 121.4(16)
C175 C182 C183 93.9(11)
C181 C182 C183 131.8(15)
C185 C183 C184 118.2(16)
C185 C183 C182 121.7(16)
C184 C183 C182 110.0(12)
C185 C183 C227 45.3(11)
C184 C183 C227 73.3(10)
C182 C183 C227 153.0(12)
C185 C183 C229 86.3(13)
C184 C183 C229 32.2(7)
C182 C183 C229 137.7(11)
C227 C183 C229 41.2(6)
C229 C184 C226 130(2)
C229 C184 C183 87.1(17)
C226 C184 C183 126.8(16)
C183 C185 C227 96.7(15)
C183 C185 C186 146.8(17)
C227 C185 C186 106.2(14)
C185 C186 C187 134.8(11)
C185 C186 C176 90.5(10)
C187 C186 C176 121.0(9)
C188 C187 C219 132.1(14)
C188 C187 C186 116.2(11)
C219 C187 C186 103.5(12)
C173 C188 C187 120.7(14)
C173 C188 C189 105.6(13)
C187 C188 C189 124.1(13)
C190 C189 C223 150.5(17)
C190 C189 C188 106.0(13)
C223 C189 C188 101.9(14)
C190 C189 C172 24.1(9)
C223 C189 C172 168.5(16)
C188 C189 C172 82.0(12)
C172 C190 C189 125.1(19)
C172 C190 C191 105.7(18)
C189 C190 C191 118.2(14)
C190 C191 C224 111.6(12)
C190 C191 C192 135.9(15)
C224 C191 C192 101.1(11)
C190 C191 C172 29.4(8)
C224 C191 C172 136.9(13)
C192 C191 C172 107.6(13)
C193 C192 C171 129.1(19)
C193 C192 C191 113.9(14)
C171 C192 C191 100.8(15)
C228 C193 C199 144.6(17)
C228 C193 C192 109.9(18)
C199 C193 C192 95.0(13)
C228 C193 C194 53.7(11)
C199 C193 C194 92.7(14)
C192 C193 C194 151.4(17)
C228 C194 C198 163.4(15)
C228 C194 C195 63.1(11)
C198 C194 C195 102.2(12)
C228 C194 C193 56.7(7)
C198 C194 C193 132.8(13)
C195 C194 C193 116.5(12)
C228 C194 C200 145.2(12)
C198 C194 C200 42.7(7)
C195 C194 C200 138.6(12)
C193 C194 C200 90.3(10)
C201 C195 C228 164.7(17)
C201 C195 C196 89.9(13)
C228 C195 C196 83.4(14)
C201 C195 C194 127.3(15)
C228 C195 C194 52.4(10)
C196 C195 C194 131.7(15)
C201 C195 C197 127.7(13)
C228 C195 C197 44.4(10)
C196 C195 C197 39.0(10)
C194 C195 C197 94.9(11)
C197 C196 C177 116.0(15)
C197 C196 C195 91.3(14)
C177 C196 C195 141.5(15)
C197 C196 C228 43.3(12)
C177 C196 C228 148.9(14)
C195 C196 C228 48.0(10)
C170 C197 C196 127.1(18)
C170 C197 C228 122.0(19)
C196 C197 C228 98.8(17)
C170 C197 C195 151.4(16)
C196 C197 C195 49.7(10)
C228 C197 C195 49.0(11)
C200 C198 C203 130.6(13)
C200 C198 C194 87.8(12)
C203 C198 C194 134.1(12)
C193 C199 C224 129.8(14)
C193 C199 C200 106.0(14)
C224 C199 C200 110.4(12)
C198 C200 C214 114.0(15)
C198 C200 C199 120.1(14)
C214 C200 C199 117.6(14)
C198 C200 C194 49.5(9)
C214 C200 C194 153.3(14)
C199 C200 C194 70.9(10)
C195 C201 C178 133.5(15)
C195 C201 C202 123.9(13)
C178 C201 C202 92.9(11)
C204 C202 C203 126.7(15)
C204 C202 C201 117.4(15)
C203 C202 C201 104.0(9)
C198 C203 C210 115.9(10)
C198 C203 C202 127.1(10)
C210 C203 C202 106.8(8)
C202 C204 C205 163(2)
C202 C204 C179 111(2)
C205 C204 C179 57.5(11)
C179 C205 C204 63.8(10)
C179 C205 C206 137.2(15)
C204 C205 C206 146.0(16)
C179 C205 C180 56.9(9)
C204 C205 C180 118.7(14)
C206 C205 C180 81.9(12)
C179 C205 C226 107.7(14)
C204 C205 C226 152.4(15)
C206 C205 C226 29.9(9)
C180 C205 C226 52.0(12)
C226 C206 C205 101(2)
C226 C206 C207 127(2)
C205 C206 C207 115.7(13)
C226 C206 C180 49.3(18)
C205 C206 C180 52.2(10)
C207 C206 C180 148.6(12)
C207 C208 C209 129.6(11)
C207 C208 C211 107.9(12)
C209 C208 C211 111.7(11)
C208 C207 C230 126.9(13)
C208 C207 C206 115.9(12)
C230 C207 C206 101.4(12)
C210 C209 C208 128.6(12)
C209 C210 C203 115.7(11)
C209 C210 C213 122.2(11)
C203 C210 C213 110.8(9)
C212 C211 C221 127.1(14)
C212 C211 C208 120.3(12)
C221 C211 C208 100.4(13)
C213 C212 C211 122.3(12)
C213 C212 C216 106.0(12)
C211 C212 C216 118.1(13)
C214 C213 C212 100.9(14)
C214 C213 C210 133.0(13)
C212 C213 C210 114.6(11)
C215 C214 C213 119(2)
C215 C214 C200 121.8(19)
C213 C214 C200 113.9(18)
C214 C215 C216 112.8(17)
C214 C215 C225 131.4(14)
C216 C215 C225 104.7(11)
C215 C216 C217 138.0(15)
C215 C216 C212 100.9(13)
C217 C216 C212 110.2(14)
C216 C217 C220 136.2(15)
C216 C217 C218 120.8(14)
C220 C217 C218 90.4(10)
C219 C218 C223 131.2(15)
C219 C218 C217 104.6(12)
C223 C218 C217 112.7(13)
C222 C219 C218 125.1(17)
C222 C219 C187 128.3(17)
C218 C219 C187 95.7(15)
C221 C220 C217 106.1(12)
C221 C220 C222 116.6(13)
C217 C220 C222 119.0(11)
C220 C221 C211 121.4(15)
C220 C221 C230 105.4(12)
C211 C221 C230 118.2(13)
C219 C222 C227 119.8(15)
C219 C222 C220 97.9(15)
C227 C222 C220 132.8(12)
C189 C223 C218 132.2(14)
C189 C223 C225 88.5(12)
C218 C223 C225 126.6(13)
C225 C224 C199 149.1(13)
C225 C224 C191 106.0(11)
C199 C224 C191 97.8(11)
C224 C225 C223 139.7(13)
C224 C225 C215 86.8(10)
C223 C225 C215 114.9(10)
C206 C226 C184 123(2)
C206 C226 C180 103(2)
C184 C226 C180 126(2)
C206 C226 C205 48.7(16)
C184 C226 C205 151.8(17)
C180 C226 C205 54.0(12)
C185 C227 C229 110.4(16)
C185 C227 C222 124.4(14)
C229 C227 C222 112.1(14)
C185 C227 C183 38.1(10)
C229 C227 C183 72.5(12)
C222 C227 C183 148.3(12)
C194 C228 C193 69.6(11)
C194 C228 C197 145.2(19)
C193 C228 C197 125(2)
C194 C228 C195 64.5(11)
C193 C228 C195 129.7(17)
C197 C228 C195 86.6(14)
C194 C228 C196 110.4(13)
C193 C228 C196 144.7(16)
C197 C228 C196 38.0(11)
C195 C228 C196 48.6(8)
C184 C229 C227 127(2)
C184 C229 C230 109.3(16)
C227 C229 C230 116.0(15)
C184 C229 C183 60.7(14)
C227 C229 C183 66.4(11)
C230 C229 C183 152.3(12)
C207 C230 C229 126.7(12)
C207 C230 C221 83.7(11)
C229 C230 C221 135.3(12)
C58' C1' C49' 164(2)
C58' C1' C4' 119.5(16)
C49' C1' C4' 52.5(17)
C70' C2' C12' 126(2)
C70' C2' C31' 142(2)
C12' C2' C31' 84.7(14)
C70' C2' C32' 22.6(13)
C12' C2' C32' 103.3(13)
C31' C2' C32' 155.2(14)
C6' C3' C49' 114(3)
C6' C3' C7' 108.6(16)
C49' C3' C7' 125(2)
C57' C4' C49' 160(2)
C57' C4' C1' 109.9(12)
C49' C4' C1' 62(2)
C57' C4' C5' 103.2(12)
C49' C4' C5' 75(2)
C1' C4' C5' 132.4(13)
C40' C5' C4' 132(2)
C40' C5' C49' 89(3)
C4' C5' C49' 45.8(16)
C3' C6' C12' 123.2(19)
C3' C6' C18' 119.6(17)
C12' C6' C18' 107.5(14)
C65' C7' C36' 109.3(14)
C65' C7' C3' 126.4(14)
C36' C7' C3' 108.3(12)
C65' C7' C23' 33.7(11)
C36' C7' C23' 136.2(12)
C3' C7' C23' 93.7(11)
C39' C8' C51' 145.4(15)
C39' C8' C9' 83.9(13)
C51' C8' C9' 111.5(13)
C61' C9' C8' 119.7(15)
C61' C9' C16' 118.7(17)
C8' C9' C16' 109.9(12)
C61' C9' C39' 149.7(14)
C8' C9' C39' 43.7(9)
C16' C9' C39' 66.4(10)
C43' C10' C14' 105.3(11)
C43' C10' C39' 125.8(13)
C14' C10' C39' 116.0(12)
C42' C11' C37' 125(2)
C42' C11' C29' 106(2)
C37' C11' C29' 115(2)
C2' C12' C6' 125.1(16)
C39' C13' C16' 78.0(11)
C39' C13' C27' 104.1(13)
C16' C13' C27' 150.8(12)
C39' C13' C64' 142.2(15)
C16' C13' C64' 73.6(13)
C27' C13' C64' 89.7(12)
C27' C14' C25' 124.0(12)
C27' C14' C10' 102.1(11)
C25' C14' C10' 119.0(11)
C64' C15' C22' 156(2)
C64' C15' C59' 157(2)
C22' C15' C59' 21.5(11)
C9' C16' C13' 113.4(13)
C9' C16' C47' 91.0(12)
C13' C16' C47' 135.9(13)
C9' C16' C39' 65.4(10)
C13' C16' C39' 48.5(9)
C47' C16' C39' 142.3(12)
C33' C17' C47' 40.9(16)
C33' C17' C20' 144.8(18)
C47' C17' C20' 107.4(11)
C33' C17' C69' 45.5(16)
C47' C17' C69' 85.3(9)
C20' C17' C69' 147.5(10)
C31' C18' C23' 125.1(15)
C31' C18' C6' 101.0(13)
C23' C18' C6' 121.3(13)
C44' C19' C41' 112(2)
C44' C19' C28' 80.7(18)
C41' C19' C28' 148.8(16)
C44' C19' C20' 148(2)
C41' C19' C20' 43.4(11)
C28' C19' C20' 112.2(13)
C41' C20' C61' 142(2)
C41' C20' C17' 124.3(16)
C61' C20' C17' 87.2(13)
C41' C20' C45' 79.5(13)
C61' C20' C45' 62.3(12)
C17' C20' C45' 140.1(13)
C41' C20' C19' 47.4(12)
C61' C20' C19' 158.0(16)
C17' C20' C19' 77.4(10)
C45' C20' C19' 122.2(13)
C36' C21' C28' 143(2)
C36' C21' C44' 122(2)
C28' C21' C44' 83.0(16)
C59' C22' C60' 126(3)
C59' C22' C15' 126(3)
C60' C22' C15' 102(2)
C65' C23' C18' 133.3(19)
C65' C23' C42' 91.1(18)
C18' C23' C42' 118.1(15)
C65' C23' C7' 37.8(12)
C18' C23' C7' 96.7(12)
C42' C23' C7' 122.5(14)
C45' C24' C37' 109.5(16)
C45' C24' C66' 127.7(15)
C37' C24' C66' 115.4(16)
C14' C25' C53' 105.2(12)
C14' C25' C30' 100.0(10)
C53' C25' C30' 136.3(12)
C62' C26' C50' 83.7(16)
C62' C26' C52' 110.6(16)
C50' C26' C52' 156.5(17)
C62' C26' C30' 35.4(9)
C50' C26' C30' 118.7(16)
C52' C26' C30' 75.8(11)
C14' C27' C60' 104.6(14)
C14' C27' C13' 112.4(12)
C60' C27' C13' 127.5(15)
C21' C28' C38' 99.4(15)
C21' C28' C19' 86.3(13)
C38' C28' C19' 151.8(14)
C44' C29' C11' 114.6(19)
C44' C29' C65' 136.8(19)
C11' C29' C65' 97.8(17)
C44' C29' C42' 139.4(16)
C11' C29' C42' 33.2(11)
C65' C29' C42' 64.7(11)
C62' C30' C43' 122.2(17)
C62' C30' C25' 128.6(16)
C43' C30' C25' 95.9(11)
C62' C30' C26' 44.1(12)
C43' C30' C26' 78.5(12)
C25' C30' C26' 149.6(12)
C50' C31' C18' 123(2)
C50' C31' C2' 108(2)
C18' C31' C2' 120.4(15)
C70' C32' C68' 148(3)
C70' C32' C2' 21.9(13)
C68' C32' C2' 127(2)
C17' C33' C47' 99(3)
C17' C33' C69' 96(2)
C47' C33' C69' 158(3)
C17' C33' C63' 151(3)
C47' C33' C63' 56.4(18)
C69' C33' C63' 104(2)
C17' C33' C67' 148(2)
C47' C33' C67' 103(2)
C69' C33' C67' 56.4(14)
C63' C33' C67' 47.5(12)
C17' C33' C46' 124(2)
C47' C33' C46' 129(3)
C69' C33' C46' 29.9(10)
C63' C33' C46' 74.0(16)
C67' C33' C46' 26.6(8)
C21' C36' C40' 132(3)
C21' C36' C7' 127.1(19)
C40' C36' C7' 90.1(19)
C41' C37' C11' 129(2)
C41' C37' C24' 100.3(17)
C11' C37' C24' 121(2)
C34' C35' C67' 124.2(13)
C34' C35' C46' 98.2(12)
C67' C35' C46' 26.7(7)
C69' C38' C28' 86.5(13)
C69' C38' C46' 27.8(8)
C28' C38' C46' 113.1(14)
C35' C34' C57' 116.8(13)
C37' C41' C20' 141.0(19)
C37' C41' C19' 115.0(17)
C20' C41' C19' 89.1(17)
C5' C40' C36' 147(3)
C8' C39' C13' 151.5(18)
C8' C39' C10' 92.6(15)
C13' C39' C10' 105.0(13)
C8' C39' C9' 52.4(10)
C13' C39' C9' 101.2(13)
C10' C39' C9' 138.1(13)
C8' C39' C16' 100.5(14)
C13' C39' C16' 53.5(10)
C10' C39' C16' 148.4(13)
C9' C39' C16' 48.2(8)
C11' C42' C23' 123.3(19)
C11' C42' C65' 84.6(16)
C23' C42' C65' 38.7(10)
C11' C42' C29' 40.4(13)
C23' C42' C29' 83.0(12)
C65' C42' C29' 44.3(8)
C19' C44' C29' 134(3)
C19' C44' C21' 109(2)
C29' C44' C21' 103(2)
C52' C43' C30' 105.1(15)
C52' C43' C10' 122.6(13)
C30' C43' C10' 119.3(12)
C24' C45' C51' 96.9(14)
C24' C45' C61' 146.8(15)
C51' C45' C61' 100.5(12)
C24' C45' C20' 105.5(13)
C51' C45' C20' 139.5(13)
C61' C45' C20' 45.3(10)
C67' C46' C69' 128(3)
C67' C46' C33' 75(2)
C69' C46' C33' 53.8(18)
C67' C46' C35' 66.8(18)
C69' C46' C35' 157(2)
C33' C46' C35' 134.1(16)
C67' C46' C38' 166(2)
C69' C46' C38' 55.3(17)
C33' C46' C38' 106.0(15)
C35' C46' C38' 105.9(11)
C67' C46' C63' 25.7(16)
C69' C46' C63' 103.1(19)
C33' C46' C63' 49.2(12)
C35' C46' C63' 88.7(12)
C38' C46' C63' 150.3(12)
C33' C47' C63' 75(2)
C33' C47' C17' 40.3(17)
C63' C47' C17' 113.2(16)
C33' C47' C16' 155(2)
C63' C47' C16' 96.5(16)
C17' C47' C16' 134.6(14)
C31' C50' C26' 133(2)
C3' C49' C4' 153(4)
C3' C49' C1' 116(3)
C4' C49' C1' 65(2)
C3' C49' C5' 105(3)
C4' C49' C5' 59.4(19)
C1' C49' C5' 121(3)
C8' C51' C52' 107.5(12)
C8' C51' C45' 105.4(14)
C52' C51' C45' 136.8(13)
C57' C55' C58' 110.7(15)
C57' C55' C59' 87.9(13)
C58' C55' C59' 148.3(15)
C43' C52' C51' 119.9(14)
C43' C52' C26' 100.4(15)
C51' C52' C26' 130.0(13)
C68' C53' C25' 92.8(15)
C68' C53' C60' 147.1(17)
C25' C53' C60' 99.8(14)
C4' C57' C34' 116.4(11)
C4' C57' C55' 97.7(13)
C34' C57' C55' 135.0(12)
C1' C58' C68' 153(2)
C1' C58' C55' 100.8(17)
C68' C58' C55' 95.1(15)
C22' C59' C55' 132(2)
C22' C59' C60' 32.2(18)
C55' C59' C60' 100.8(11)
C22' C59' C15' 32.5(17)
C55' C59' C15' 142.9(10)
C60' C59' C15' 61.7(10)
C9' C61' C20' 165.1(18)
C9' C61' C45' 101.4(15)
C20' C61' C45' 72.4(13)
C30' C62' C26' 100.5(16)
C30' C62' C70' 100.5(15)
C26' C62' C70' 147.7(15)
C67' C63' C47' 120.1(17)
C67' C63' C33' 71.7(15)
C47' C63' C33' 49.0(14)
C67' C63' C64' 121.8(16)
C47' C63' C64' 107.0(17)
C33' C63' C64' 147.3(17)
C67' C63' C46' 15.0(9)
C47' C63' C46' 105.1(15)
C33' C63' C46' 56.8(13)
C64' C63' C46' 132.2(14)
C22' C60' C27' 122(2)
C22' C60' C53' 118(2)
C27' C60' C53' 106.0(16)
C22' C60' C59' 21.9(13)
C27' C60' C59' 138.9(17)
C53' C60' C59' 96.8(15)
C15' C64' C63' 105(2)
C15' C64' C13' 118(2)
C63' C64' C13' 120.8(17)
C23' C65' C7' 108.5(19)
C23' C65' C29' 121(2)
C7' C65' C29' 120.3(17)
C23' C65' C42' 50.3(13)
C7' C65' C42' 145.7(15)
C29' C65' C42' 71.0(11)
C46' C67' C63' 139(2)
C46' C67' C69' 27.2(16)
C63' C67' C69' 112.6(15)
C46' C67' C35' 86(2)
C63' C67' C35' 126.1(15)
C69' C67' C35' 111.9(13)
C46' C67' C33' 79(2)
C63' C67' C33' 60.9(14)
C69' C67' C33' 51.7(13)
C35' C67' C33' 150.8(15)
C2' C70' C32' 136(3)
C2' C70' C62' 95.2(18)
C32' C70' C62' 121.7(19)
C2' C70' C68' 120.2(19)
C32' C70' C68' 15.9(13)
C62' C70' C68' 129.5(13)
C32' C68' C58' 119(2)
C32' C68' C53' 110(2)
C58' C68' C53' 123.5(18)
C32' C68' C70' 15.7(13)
C58' C68' C70' 104.2(15)
C53' C68' C70' 121.7(17)
C46' C69' C33' 96(2)
C46' C69' C67' 24.6(15)
C33' C69' C67' 71.8(16)
C46' C69' C38' 97(2)
C33' C69' C38' 153.8(18)
C67' C69' C38' 120.4(14)
C46' C69' C17' 131(2)
C33' C69' C17' 38.0(13)
C67' C69' C17' 107.9(11)
C38' C69' C17' 119.6(11)

loop_
_geom_bond_atom_site_label_1
_geom_bond_atom_site_label_2
_geom_bond_distance
Zn1 N1 2.030(3)
Zn1 N4 2.033(3)
Zn1 N2 2.048(3)
Zn1 N3 2.049(3)
Zn2 N5 2.026(3)
Zn2 N7 2.033(3)
Zn2 N6 2.044(3)
Zn2 N8 2.050(3)
S1 C49 1.541(6)
S2 C49 1.543(6)
S3 C126 1.514(9)
S4 C126 1.506(9)
N1 C101 1.374(5)
N1 C130 1.376(5)
N2 C77 1.366(5)
N2 C131 1.371(5)
N3 C93 1.370(5)
N3 C90 1.379(5)
N4 C78 1.370(5)
N4 C79 1.377(5)
N5 C153 1.375(5)
N5 C150 1.375(5)
N6 C158 1.380(5)
N6 C155 1.379(5)
N7 C137 1.372(5)
N7 C120 1.378(5)
N8 C110 1.371(5)
N8 C112 1.379(5)
C1 C14 1.370(11)
C1 C66 1.392(13)
C1 C32 1.533(13)
C2 C55 1.401(14)
C2 C63 1.426(13)
C2 C14 1.472(12)
C3 C33 1.380(10)
C3 C31 1.425(12)
C3 C42 1.446(10)
C4 C105 1.383(6)
C4 C104 1.403(6)
C4 C103 1.486(5)
C5 C43 1.395(16)
C5 C24 1.434(16)
C5 C70 1.456(13)
C6 C46 1.320(12)
C6 C34 1.425(12)
C6 C59 1.447(12)
C7 C133 1.354(10)
C7 C127 1.391(8)
C8 C52 1.371(12)
C8 C66 1.455(10)
C8 C28 1.481(11)
C9 C150 1.400(6)
C9 C155 1.405(6)
C9 C149 1.489(6)
C10 C52 1.324(11)
C10 C123 1.468(10)
C10 C12 1.518(12)
C11 C20 1.365(13)
C11 C135 1.381(13)
C12 C16 1.314(12)
C12 C121 1.480(11)
C13 C15 1.425(12)
C13 C30 1.427(11)
C13 C18 1.468(10)
C14 C68 1.370(14)
C15 C22 1.440(11)
C15 C25 1.447(12)
C16 C51 1.338(15)
C16 C38 1.548(16)
C17 C60 1.335(12)
C17 C65 1.393(12)
C17 C58 1.522(11)
C18 C122 1.405(9)
C18 C21 1.410(9)
C19 C51 1.430(14)
C19 C50 1.463(13)
C19 C22 1.460(12)
C20 C134 1.403(8)
C21 C42 1.411(9)
C21 C41 1.430(10)
C22 C121 1.358(10)
C23 C65 1.369(13)
C23 C26 1.369(15)
C23 C50 1.437(14)
C24 C44 1.405(15)
C24 C33 1.445(12)
C25 C58 1.393(13)
C25 C50 1.546(14)
C26 C45 1.295(13)
C26 C54 1.591(16)
C27 C29 1.400(11)
C27 C47 1.407(11)
C27 C46 1.435(11)
C28 C57 1.337(12)
C28 C124 1.470(9)
C29 C63 1.409(10)
C29 C36 1.452(11)
C30 C62 1.363(13)
C30 C40 1.530(14)
C31 C43 1.341(14)
C31 C41 1.612(14)
C32 C38 1.393(14)
C32 C52 1.419(11)
C33 C57 1.359(12)
C34 C60 1.412(12)
C34 C36 1.442(11)
C35 C125 1.360(13)
C35 C44 1.389(14)
C35 C57 1.536(13)
C36 C64 1.396(12)
C37 C70 1.333(13)
C37 C61 1.463(13)
C37 C46 1.507(13)
C38 C67 1.376(14)
C39 C53 1.378(16)
C39 C69 1.430(16)
C39 C62 1.512(14)
C40 C58 1.363(14)
C40 C69 1.492(13)
C41 C62 1.320(13)
C42 C124 1.413(10)
C43 C53 1.426(14)
C44 C61 1.321(12)
C45 C67 1.499(15)
C45 C51 1.519(15)
C47 C55 1.401(12)
C47 C61 1.454(13)
C48 C59 1.355(13)
C48 C70 1.435(13)
C48 C53 1.444(15)
C54 C71 1.305(15)
C54 C64 1.385(14)
C55 C125 1.558(13)
C56 C69 1.320(13)
C56 C59 1.429(14)
C56 C60 1.504(13)
C63 C71 1.396(14)
C64 C65 1.515(13)
C66 C125 1.379(12)
C67 C68 1.333(15)
C68 C71 1.562(14)
C72 C147 1.388(6)
C72 C149 1.395(6)
C73 C146 1.370(8)
C73 C148 1.387(7)
C74 C133 1.385(9)
C74 C132 1.387(7)
C75 C76 1.350(6)
C75 C77 1.442(5)
C76 C131 1.437(6)
C77 C82 1.403(6)
C78 C82 1.405(5)
C78 C81 1.443(5)
C79 C89 1.403(6)
C79 C80 1.444(6)
C80 C81 1.352(6)
C82 C83 1.487(5)
C83 C84 1.385(6)
C83 C88 1.403(6)
C84 C85 1.389(6)
C85 C86 1.371(7)
C86 C87 1.375(7)
C87 C88 1.384(6)
C89 C90 1.409(6)
C89 C94 1.495(5)
C90 C91 1.431(6)
C91 C92 1.352(6)
C92 C93 1.437(5)
C93 C103 1.411(5)
C94 C99 1.393(6)
C94 C95 1.396(7)
C95 C97 1.395(6)
C96 C97 1.380(8)
C96 C98 1.390(8)
C98 C99 1.397(6)
C100 C102 1.351(6)
C100 C130 1.441(5)
C101 C103 1.402(5)
C101 C102 1.453(6)
C104 C106 1.385(6)
C105 C107 1.386(6)
C106 C108 1.375(8)
C107 C108 1.378(8)
C109 C120 1.398(6)
C109 C110 1.409(6)
C109 C114 1.496(6)
C110 C113 1.440(6)
C111 C113 1.352(7)
C111 C112 1.435(6)
C112 C159 1.397(6)
C114 C119 1.392(7)
C114 C115 1.396(7)
C115 C116 1.389(7)
C116 C117 1.380(9)
C117 C118 1.380(9)
C118 C119 1.391(7)
C120 C154 1.438(6)
C121 C122 1.445(9)
C122 C123 1.421(9)
C123 C124 1.406(9)
C127 C128 1.362(7)
C128 C132 1.402(7)
C128 C129 1.498(5)
C129 C130 1.395(5)
C129 C131 1.397(6)
C134 C160 1.383(8)
C135 C136 1.393(9)
C136 C160 1.391(8)
C137 C138 1.414(6)
C137 C145 1.439(6)
C138 C158 1.399(6)
C138 C139 1.493(6)
C139 C140 1.394(6)
C139 C143 1.394(6)
C140 C141 1.387(6)
C141 C144 1.377(8)
C142 C144 1.385(8)
C142 C143 1.395(6)
C145 C154 1.347(6)
C146 C147 1.391(7)
C148 C149 1.397(6)
C150 C151 1.441(6)
C151 C152 1.347(6)
C152 C153 1.444(6)
C153 C159 1.396(6)
C155 C156 1.436(6)
C156 C157 1.359(6)
C157 C158 1.437(6)
C159 C160 1.497(6)
C161 C170 1.388(15)
C161 C164 1.395(16)
C161 C162 1.430(15)
C162 C163 1.360(15)
C162 C177 1.431(16)
C162 C168 1.90(3)
C163 C168 1.438(17)
C163 C166 1.477(15)
C163 C181 2.00(3)
C164 C165 1.21(2)
C164 C169 1.75(3)
C165 C174 1.488(14)
C165 C166 1.496(16)
C166 C175 1.342(15)
C167 C168 0.97(2)
C167 C177 1.328(19)
C167 C178 1.441(18)
C167 C181 2.01(2)
C168 C181 1.416(18)
C168 C177 1.59(3)
C169 C172 1.461(18)
C169 C171 1.55(3)
C170 C197 1.22(2)
C170 C171 1.53(2)
C171 C192 1.49(3)
C172 C190 0.99(2)
C172 C173 1.69(3)
C172 C191 1.94(3)
C172 C189 1.98(3)
C173 C188 1.420(15)
C173 C174 1.424(14)
C174 C176 1.411(14)
C175 C182 1.356(14)
C175 C176 1.497(18)
C176 C186 1.635(17)
C177 C196 1.465(15)
C178 C179 1.430(16)
C178 C201 1.443(15)
C179 C205 1.34(2)
C179 C180 1.403(17)
C179 C204 1.422(17)
C180 C226 1.54(3)
C180 C205 1.58(2)
C180 C206 1.98(3)
C181 C182 1.487(17)
C182 C183 1.74(2)
C183 C185 1.18(2)
C183 C184 1.73(2)
C183 C227 1.90(2)
C183 C229 1.98(2)
C184 C229 1.06(2)
C184 C226 1.51(3)
C185 C227 1.36(2)
C185 C186 1.50(2)
C186 C187 1.502(16)
C187 C188 1.445(15)
C187 C219 1.49(2)
C188 C189 1.466(16)
C189 C190 1.241(19)
C189 C223 1.28(2)
C190 C191 1.421(15)
C191 C224 1.58(2)
C191 C192 1.66(3)
C192 C193 1.480(17)
C193 C228 1.375(11)
C193 C199 1.378(13)
C193 C194 1.543(16)
C194 C228 1.33(2)
C194 C198 1.465(19)
C194 C195 1.511(15)
C194 C200 1.93(2)
C195 C201 1.418(16)
C195 C228 1.49(3)
C195 C196 1.507(16)
C195 C197 1.97(2)
C196 C197 1.24(3)
C196 C228 1.99(2)
C197 C228 1.38(3)
C198 C200 1.308(15)
C198 C203 1.378(15)
C199 C224 1.46(2)
C199 C200 1.71(2)
C200 C214 1.467(17)
C201 C202 1.64(2)
C202 C204 1.10(2)
C202 C203 1.428(14)
C203 C210 1.405(14)
C204 C205 1.353(16)
C205 C206 1.436(19)
C205 C226 1.87(3)
C206 C226 0.95(3)
C206 C207 1.59(2)
C208 C207 1.334(19)
C208 C209 1.419(17)
C208 C211 1.439(15)
C207 C230 1.472(19)
C209 C210 1.238(16)
C210 C213 1.427(12)
C211 C212 1.412(16)
C211 C221 1.437(15)
C212 C213 1.398(14)
C212 C216 1.451(15)
C213 C214 1.26(2)
C214 C215 1.16(2)
C215 C216 1.29(2)
C215 C225 2.14(2)
C216 C217 1.41(2)
C217 C220 1.51(2)
C217 C218 1.83(2)
C218 C219 1.41(2)
C218 C223 1.476(19)
C219 C222 1.29(2)
C220 C221 1.43(2)
C220 C222 1.63(2)
C221 C230 1.69(2)
C222 C227 1.55(2)
C223 C225 1.514(19)
C224 C225 1.406(15)
C227 C229 1.368(15)
C229 C230 1.51(2)
C1' C58' 1.11(2)
C1' C49' 1.60(5)
C1' C4' 1.64(2)
C2' C70' 0.98(2)
C2' C12' 1.46(3)
C2' C31' 1.79(3)
C2' C32' 1.84(2)
C3' C6' 1.25(3)
C3' C49' 1.48(5)
C3' C7' 1.86(2)
C4' C57' 1.426(19)
C4' C49' 1.43(5)
C4' C5' 1.72(3)
C5' C40' 1.15(3)
C5' C49' 1.93(5)
C6' C12' 1.49(3)
C6' C18' 1.48(2)
C7' C65' 1.32(2)
C7' C36' 1.63(2)
C7' C23' 2.04(2)
C8' C39' 1.31(2)
C8' C51' 1.42(2)
C8' C9' 1.51(2)
C9' C61' 1.29(2)
C9' C16' 1.55(2)
C9' C39' 1.89(2)
C10' C43' 1.498(18)
C10' C14' 1.506(17)
C10' C39' 1.52(2)
C11' C42' 1.14(2)
C11' C37' 1.32(3)
C11' C29' 1.35(3)
C13' C39' 1.46(2)
C13' C16' 1.56(2)
C13' C27' 1.67(2)
C13' C64' 1.85(3)
C14' C27' 1.41(2)
C14' C25' 1.425(19)
C15' C64' 1.03(3)
C15' C22' 1.35(3)
C15' C59' 2.03(2)
C16' C47' 1.88(3)
C16' C39' 1.90(3)
C17' C33' 1.17(3)
C17' C47' 1.78(3)
C17' C20' 1.85(2)
C17' C69' 1.884(19)
C18' C31' 1.42(2)
C18' C23' 1.43(2)
C19' C44' 1.20(3)
C19' C41' 1.48(3)
C19' C28' 1.89(3)
C19' C20' 2.00(3)
C20' C41' 1.38(3)
C20' C61' 1.46(3)
C20' C45' 1.96(3)
C21' C36' 1.26(3)
C21' C28' 1.49(3)
C21' C44' 1.63(3)
C22' C59' 0.92(2)
C22' C60' 1.32(3)
C23' C65' 1.19(3)
C23' C42' 1.47(2)
C24' C45' 1.43(2)
C24' C37' 1.48(2)
C24' C66' 1.49(3)
C25' C53' 1.70(3)
C25' C30' 1.99(2)
C26' C62' 1.34(3)
C26' C50' 1.93(3)
C26' C52' 1.59(3)
C26' C30' 1.90(3)
C27' C60' 1.62(3)
C28' C38' 1.55(2)
C29' C44' 1.34(3)
C29' C65' 1.48(3)
C29' C42' 2.00(3)
C30' C62' 1.12(2)
C30' C43' 1.50(2)
C31' C50' 1.12(3)
C32' C70' 1.01(2)
C32' C68' 1.03(2)
C33' C47' 1.18(3)
C33' C69' 1.35(3)
C33' C63' 1.51(3)
C33' C67' 1.64(3)
C33' C46' 1.67(3)
C36' C40' 1.27(3)
C37' C41' 1.28(3)
C35' C34' 1.30(2)
C35' C67' 1.56(2)
C35' C46' 1.69(3)
C38' C69' 1.47(2)
C38' C46' 1.78(2)
C34' C57' 1.504(17)
C42' C65' 1.91(2)
C43' C52' 1.213(19)
C45' C51' 1.65(2)
C45' C61' 1.82(3)
C46' C67' 0.760(17)
C46' C69' 0.836(18)
C46' C63' 1.91(2)
C47' C63' 1.30(3)
C51' C52' 1.43(2)
C55' C57' 1.57(2)
C55' C58' 1.71(3)
C55' C59' 1.98(3)
C53' C68' 1.59(3)
C53' C60' 1.76(3)
C58' C68' 1.54(3)
C59' C60' 2.00(3)
C62' C70' 1.75(2)
C63' C67' 1.27(2)
C63' C64' 1.83(3)
C67' C69' 1.44(2)
C70' C68' 1.96(3)
